data_4130705
loop_
_publ_author_name
'Lautrette, Guillaume'
'Wicher, Barbara'
'Kauffmann, Brice'
'Ferrand, Yann'
'Huc, Ivan'

_publ_section_title
;
 Iterative Evolution of an Abiotic Foldamer Sequence for the Recognition
 of Guest Molecules with Atomic Precision.
;
_journal_issue 32
_journal_name_full 'Journal of the American Chemical Society'
_journal_page_first 10314
_journal_page_last 10322
_journal_paper_doi 10.1021/jacs.6b05913
_journal_volume 138
_journal_year 2016
_chemical_formula_moiety 'C165 H152 F3 N31 O26, C4 H6 O6, 6.2(C H Cl3), 1.44(H2 O)'
_chemical_formula_sum 'C175.19 H167.07 Cl18.58 F3 N31 O33.45'
_chemical_formula_weight 3957.61
_space_group_crystal_system monoclinic
_space_group_IT_number 15
_space_group_name_Hall '-C 2yc'
_space_group_name_H-M_alt 'C 1 2/c 1'
_atom_sites_solution_hydrogens mixed
_audit_creation_method SHELXL-2014/7
_cell_angle_alpha 90
_cell_angle_beta 120.020(2)
_cell_angle_gamma 90
_cell_formula_units_Z 8
_cell_length_a 49.435(3)
_cell_length_b 20.8030(6)
_cell_length_c 44.896(2)
_cell_measurement_reflns_used 18067
_cell_measurement_temperature 130(2)
_cell_measurement_theta_max 54.3
_cell_measurement_theta_min 2.2
_cell_volume 39977(3)
_computing_cell_refinement
;
CrystalClear-SM Expert 2.0 r4 (Rigaku, 2009)
;
_computing_data_collection
;
CrystalClear-SM Expert 2.0 r4 (Rigaku, 2009)
;
_computing_data_reduction
;
CrystalClear-SM Expert 2.0 r4 (Rigaku, 2009)
;
_computing_publication_material 'SHELXL-2014/7 (Sheldrick, 2014)'
_computing_structure_refinement 'SHELXL-2014/7 (Sheldrick, 2014)'
_computing_structure_solution 'Superflip (Palatinus, 2007)'
_diffrn_ambient_temperature 130(2)
_diffrn_detector_area_resol_mean 5.8140
_diffrn_measured_fraction_theta_full 0.970
_diffrn_measured_fraction_theta_max 0.970
_diffrn_measurement_device_type 'partial chi'
_diffrn_measurement_method \w-scans
_diffrn_radiation_type CuK\a
_diffrn_radiation_wavelength 1.54178
_diffrn_reflns_av_R_equivalents 0.1136
_diffrn_reflns_av_unetI/netI 0.0560
_diffrn_reflns_Laue_measured_fraction_full 0.970
_diffrn_reflns_Laue_measured_fraction_max 0.970
_diffrn_reflns_limit_h_max 50
_diffrn_reflns_limit_h_min -48
_diffrn_reflns_limit_k_max 21
_diffrn_reflns_limit_k_min -19
_diffrn_reflns_limit_l_max 45
_diffrn_reflns_limit_l_min -45
_diffrn_reflns_number 158406
_diffrn_reflns_point_group_measured_fraction_full 0.970
_diffrn_reflns_point_group_measured_fraction_max 0.970
_diffrn_reflns_theta_full 51.870
_diffrn_reflns_theta_max 51.870
_diffrn_reflns_theta_min 2.176
_diffrn_source 'Rigaku MM007 rotating anode'
_exptl_absorpt_coefficient_mu 2.978
_exptl_absorpt_correction_T_max 1.000
_exptl_absorpt_correction_T_min 0.694
_exptl_absorpt_correction_type multi-scan
_exptl_absorpt_process_details 'CrystalClear-SM Expert 2.0 r4 (Rigaku, 2009)'
_exptl_crystal_colour yellow
_exptl_crystal_density_diffrn 1.315
_exptl_crystal_description prism
_exptl_crystal_F_000 16365
_exptl_crystal_size_max 0.200
_exptl_crystal_size_mid 0.040
_exptl_crystal_size_min 0.020
_refine_diff_density_max 0.978
_refine_diff_density_min -0.534
_refine_diff_density_rms 0.126
_refine_ls_extinction_method none
_refine_ls_goodness_of_fit_ref 1.643
_refine_ls_hydrogen_treatment constr
_refine_ls_matrix_type full
_refine_ls_number_parameters 2066
_refine_ls_number_reflns 21571
_refine_ls_number_restraints 139
_refine_ls_restrained_S_all 1.643
_refine_ls_R_factor_all 0.2248
_refine_ls_R_factor_gt 0.1826
_refine_ls_shift/su_max 0.009
_refine_ls_shift/su_mean 0.001
_refine_ls_structure_factor_coef Fsqd
_refine_ls_weighting_details 'w=1/[\s^2^(Fo^2^)+(0.2000P)^2^] where P=(Fo^2^+2Fc^2^)/3'
_refine_ls_weighting_scheme calc
_refine_ls_wR_factor_gt 0.4648
_refine_ls_wR_factor_ref 0.4920
_reflns_Friedel_coverage 0.000
_reflns_number_gt 12983
_reflns_number_total 21571
_reflns_threshold_expression 'I > 2\s(I)'
_cod_data_source_file ja6b05913_si_004.cif
_cod_data_source_block 8_tar
_cod_original_sg_symbol_H-M 'C 2/c'
_cod_database_code 4130705
_shelx_shelxl_version_number 2014/7
_shelx_space_group_comment
;
The symmetry employed for this shelxl refinement is uniquely defined
by the following loop, which should always be used as a source of
symmetry information in preference to the above space-group names.
They are only intended as comments.
;
_shelx_estimated_absorpt_t_min 0.587
_shelx_estimated_absorpt_t_max 0.943

loop_
_space_group_symop_operation_xyz
'x, y, z'
'-x, y, -z+1/2'
'x+1/2, y+1/2, z'
'-x+1/2, y+1/2, -z+1/2'
'-x, -y, -z'
'x, -y, z-1/2'
'-x+1/2, -y+1/2, -z'
'x+1/2, -y+1/2, z-1/2'

loop_
_atom_site_label
_atom_site_type_symbol
_atom_site_fract_x
_atom_site_fract_y
_atom_site_fract_z
_atom_site_U_iso_or_equiv
_atom_site_adp_type
_atom_site_occupancy
_atom_site_site_symmetry_order
_atom_site_calc_flag
_atom_site_refinement_flags_posn
_atom_site_refinement_flags_adp
_atom_site_refinement_flags_occupancy
_atom_site_disorder_assembly
_atom_site_disorder_group
C1F C 0.6357(3) 0.2327(7) 0.5720(4) 0.134(5) Uani 1 1 d D . . . .
C2F C 0.6641(3) 0.1916(7) 0.5808(3) 0.133(5) Uani 1 1 d D . . . .
H2F H 0.6672 0.1888 0.5605 0.159 Uiso 0.574(14) 1 calc R U P A 1
H2FA H 0.6838 0.2100 0.6001 0.159 Uiso 0.426(14) 1 calc R U P A 2
C3F C 0.6567(4) 0.1247(7) 0.5894(3) 0.131(6) Uani 1 1 d . . . . .
H3F H 0.6403 0.1026 0.5682 0.157 Uiso 0.574(14) 1 calc R U P A 1
H3FA H 0.6503 0.1273 0.6072 0.157 Uiso 0.426(14) 1 calc R U P A 2
C4F C 0.6884(4) 0.0912(7) 0.6035(4) 0.140(5) Uani 1 1 d . . . . .
O1F O 0.6359(3) 0.2661(6) 0.5944(3) 0.220(6) Uani 1 1 d . . . . .
O2F O 0.6117(2) 0.2338(4) 0.5427(2) 0.134(3) Uani 1 1 d . . . . .
H2FB H 0.5955 0.2598 0.5433 0.201 Uiso 1 1 d R U . . .
O4F O 0.6930(2) 0.0599(5) 0.5826(2) 0.143(3) Uani 1 1 d . . . . .
H4FB H 0.7090 0.0299 0.5928 0.214 Uiso 1 1 d R U . . .
O3F O 0.7064(3) 0.0884(8) 0.6319(4) 0.280(9) Uani 1 1 d . . . . .
O5F O 0.6914(2) 0.2152(5) 0.6096(2) 0.111(5) Uani 0.574(14) 1 d D . P A 1
H5F H 0.6824 0.2469 0.6174 0.167 Uiso 0.574(14) 1 d R U P A 1
O6F O 0.6479(3) 0.1278(5) 0.6155(2) 0.105(5) Uani 0.574(14) 1 d . . P A 1
H6F H 0.6599 0.0911 0.6304 0.157 Uiso 0.574(14) 1 d R U P A 1
O5F' O 0.6644(4) 0.1895(9) 0.5496(3) 0.153(9) Uani 0.426(14) 1 d D . P A 2
H5F' H 0.6423 0.1891 0.5303 0.230 Uiso 0.426(14) 1 d R U P A 2
O6F' O 0.6373(7) 0.0924(13) 0.5635(8) 0.177(10) Uani 0.426(14) 1 d . . P A 2
H6F' H 0.6447 0.0865 0.5463 0.265 Uiso 0.426(14) 1 d R U P A 2
F1C' F 0.6273(3) 0.2107(7) 0.4856(4) 0.143(7) Uani 0.517(17) 1 d . . P B 2
F1C F 0.6371(3) 0.0253(5) 0.5167(3) 0.110(6) Uani 0.483(17) 1 d . . P . .
F2C F 0.58612(16) 0.1148(3) 0.56627(15) 0.128(2) Uani 1 1 d . . . . .
C1A C 0.8238(2) 0.3738(3) 0.6893(2) 0.132(4) Uani 1 1 d G . . . .
C2A C 0.8495(3) 0.3756(4) 0.7224(2) 0.163(6) Uani 1 1 d G . . . .
H2A H 0.8485 0.3995 0.7399 0.196 Uiso 1 1 calc R U . . .
C3A C 0.8766(3) 0.3422(5) 0.72995(17) 0.175(6) Uani 1 1 d G . . . .
H3A H 0.8941 0.3434 0.7526 0.210 Uiso 1 1 calc R U . . .
C4A C 0.87796(18) 0.3072(4) 0.7044(2) 0.158(5) Uani 1 1 d G . . . .
H4A H 0.8965 0.2844 0.7095 0.190 Uiso 1 1 calc R U . . .
C5A C 0.85229(15) 0.3055(3) 0.67130(18) 0.129(4) Uani 1 1 d G . . . .
C9A C 0.82523(16) 0.3388(2) 0.66377(17) 0.125(4) Uani 1 1 d G . . . .
N2A N 0.79956(15) 0.3371(3) 0.63068(19) 0.124(3) Uani 1 1 d G . . . .
C8A C 0.8010(2) 0.3020(4) 0.60512(16) 0.120(4) Uani 1 1 d G . . . .
C7A C 0.8280(2) 0.2687(3) 0.6127(2) 0.132(4) Uani 1 1 d G . . . .
H7A H 0.8290 0.2448 0.5952 0.159 Uiso 1 1 calc R U . . .
C6A C 0.8537(2) 0.2704(3) 0.6457(2) 0.124(4) Uani 1 1 d G . . . .
C10A C 0.7178(4) 0.3224(5) 0.5401(3) 0.108(3) Uani 1 1 d . . . . .
C11A C 0.7116(4) 0.3100(5) 0.5064(4) 0.124(4) Uani 1 1 d . . . . .
H11A H 0.7275 0.2960 0.5020 0.149 Uiso 1 1 calc R U . . .
C12A C 0.6814(5) 0.3192(6) 0.4804(4) 0.132(4) Uani 1 1 d . . . . .
H12A H 0.6765 0.3067 0.4579 0.159 Uiso 1 1 calc R U . . .
C13A C 0.6575(4) 0.3449(6) 0.4839(3) 0.128(4) Uani 1 1 d . . . . .
H13A H 0.6374 0.3526 0.4645 0.154 Uiso 1 1 calc R U . . .
C14A C 0.6643(3) 0.3587(5) 0.5168(4) 0.108(3) Uani 1 1 d . . . . .
C15A C 0.6411(4) 0.3854(6) 0.5243(4) 0.135(4) Uani 1 1 d . . . . .
C16A C 0.6489(4) 0.3978(5) 0.5576(4) 0.120(4) Uani 1 1 d . . . . .
H16A H 0.6342 0.4177 0.5626 0.145 Uiso 1 1 calc R U . . .
C17A C 0.6784(4) 0.3810(6) 0.5841(3) 0.128(4) Uani 1 1 d D . . . .
C18A C 0.6940(4) 0.3472(5) 0.5455(3) 0.119(4) Uani 1 1 d . . . . .
C19A C 0.72740(14) 0.3612(3) 0.67998(16) 0.132(4) Uani 1 1 d G . . . .
C20A C 0.72025(17) 0.4045(3) 0.6987(2) 0.122(4) Uani 1 1 d G . . . .
H20A H 0.7035 0.4339 0.6870 0.147 Uiso 1 1 calc R U . . .
C21A C 0.7376(2) 0.4046(3) 0.7344(2) 0.125(4) Uani 1 1 d G . . . .
H21A H 0.7328 0.4341 0.7471 0.150 Uiso 1 1 calc R U . . .
C22A C 0.76220(19) 0.3616(3) 0.75143(15) 0.147(5) Uani 1 1 d G . . . .
H22A H 0.7741 0.3617 0.7759 0.176 Uiso 1 1 calc R U . . .
C23A C 0.76935(14) 0.3183(3) 0.73277(12) 0.130(4) Uani 1 1 d G . . . .
C27A C 0.75195(13) 0.3182(2) 0.69704(12) 0.121(4) Uani 1 1 d G . . . .
N4A N 0.75910(16) 0.2750(3) 0.67837(14) 0.120(3) Uani 1 1 d G . . . .
C26A C 0.78365(18) 0.2319(3) 0.6954(2) 0.116(4) Uani 1 1 d G . . . .
C25A C 0.80106(16) 0.2321(3) 0.7312(2) 0.134(4) Uani 1 1 d G . . . .
H25A H 0.8178 0.2026 0.7428 0.161 Uiso 1 1 calc R U . . .
C24A C 0.79391(16) 0.2753(3) 0.74982(14) 0.147(5) Uani 1 1 d G . . . .
C29A C 0.75022(19) 0.1603(3) 0.5819(2) 0.107(4) Uani 1 1 d G . . . .
C30A C 0.7518(2) 0.1320(4) 0.55481(16) 0.107(3) Uani 1 1 d G . . . .
C31A C 0.7787(2) 0.0999(3) 0.5609(2) 0.119(4) Uani 1 1 d G . . . .
H31A H 0.7798 0.0805 0.5423 0.143 Uiso 1 1 calc R U . . .
C32A C 0.8041(2) 0.0961(3) 0.5941(3) 0.123(4) Uani 1 1 d G . . . .
H32A H 0.8226 0.0742 0.5982 0.147 Uiso 1 1 calc R U . . .
C33A C 0.80256(19) 0.1244(4) 0.62123(18) 0.127(4) Uani 1 1 d G . . . .
H33A H 0.8199 0.1218 0.6439 0.153 Uiso 1 1 calc R U . . .
C28A C 0.7756(2) 0.1565(4) 0.61516(18) 0.101(3) Uani 1 1 d G . . . .
C34A C 0.6842(4) 0.1156(6) 0.4637(3) 0.116(4) Uani 1 1 d . . . . .
C35A C 0.6737(4) 0.0886(5) 0.4309(4) 0.118(4) Uani 1 1 d . . . . .
H35A H 0.6876 0.0637 0.4268 0.141 Uiso 1 1 calc R U . . .
C36A C 0.6441(4) 0.0973(6) 0.4052(3) 0.115(4) Uani 1 1 d . . . . .
C37A C 0.6246(4) 0.1349(5) 0.4128(3) 0.112(4) Uani 1 1 d . . . . .
C38A C 0.5921(4) 0.1492(6) 0.3877(3) 0.126(4) Uani 1 1 d . . . . .
H38A H 0.5836 0.1357 0.3645 0.151 Uiso 1 1 calc R U . . .
C39A C 0.5741(3) 0.1811(6) 0.3973(3) 0.124(4) Uani 1 1 d . . . . .
H39A H 0.5532 0.1920 0.3810 0.149 Uiso 1 1 calc R U . . .
C40A C 0.5867(4) 0.1980(5) 0.4314(3) 0.107(3) Uani 1 1 d . . . . .
C41A C 0.6374(4) 0.1552(6) 0.4465(3) 0.112(4) Uani 1 1 d . . . . .
C42A C 0.5304(4) 0.2844(5) 0.4496(3) 0.114(4) Uani 1 1 d . . . . .
C43A C 0.5019(4) 0.3121(6) 0.4356(3) 0.131(4) Uani 1 1 d . . . . .
H43A H 0.4886 0.3107 0.4113 0.158 Uiso 1 1 calc R U . . .
C44A C 0.4909(4) 0.3437(6) 0.4559(3) 0.120(4) Uani 1 1 d . . . . .
C45A C 0.5127(3) 0.3454(6) 0.4918(3) 0.108(3) Uani 1 1 d . . . . .
C46A C 0.5078(4) 0.3757(6) 0.5163(4) 0.144(5) Uani 1 1 d . . . . .
H46A H 0.4883 0.3958 0.5092 0.172 Uiso 1 1 calc R U . . .
C47A C 0.5308(4) 0.3773(6) 0.5507(4) 0.128(4) Uani 1 1 d . . . . .
H47A H 0.5276 0.4003 0.5669 0.154 Uiso 1 1 calc R U . . .
C48A C 0.5577(4) 0.3456(6) 0.5606(4) 0.123(4) Uani 1 1 d . . . . .
C49A C 0.5428(4) 0.3139(6) 0.5043(4) 0.130(4) Uani 1 1 d . . . . .
F1A F 0.72448(15) 0.1888(3) 0.57512(14) 0.1180(19) Uani 1 1 d . . . . .
N1A N 0.7997(3) 0.4167(5) 0.6826(4) 0.129(3) Uani 1 1 d . . . . .
N3A N 0.7012(3) 0.3572(4) 0.5791(2) 0.119(3) Uani 1 1 d . . . . .
N5A N 0.6662(3) 0.1487(5) 0.4717(3) 0.114(3) Uani 1 1 d . . . . .
N6A N 0.6171(4) 0.1890(5) 0.4551(3) 0.119(4) Uani 0.483(17) 1 d . . P . .
C6C' C 0.6171(4) 0.1890(5) 0.4551(3) 0.119(4) Uani 0.517(17) 1 d . . P . .
N7A N 0.5513(2) 0.2826(4) 0.4831(3) 0.112(3) Uani 1 1 d . . . . .
N8A N 0.5655(2) 0.3127(4) 0.5384(3) 0.118(3) Uani 1 1 d . . . . .
O1A O 0.7926(2) 0.4230(4) 0.7051(2) 0.157(4) Uani 1 1 d D . . . .
O2A O 0.7858(2) 0.4445(5) 0.6548(3) 0.160(4) Uani 1 1 d D . . . .
C5B C 0.65900(19) 0.3194(4) 0.6953(2) 0.117(4) Uani 1 1 d G . . . .
C4B C 0.6628(2) 0.3622(5) 0.72089(17) 0.135(5) Uani 1 1 d G . . . .
H4B H 0.6806 0.3592 0.7432 0.163 Uiso 1 1 calc R U . . .
C3B C 0.6404(3) 0.4093(4) 0.7138(2) 0.147(5) Uani 1 1 d G . . . .
H3B H 0.6430 0.4385 0.7313 0.176 Uiso 1 1 calc R U . . .
C2B C 0.6143(2) 0.4136(4) 0.6811(3) 0.134(4) Uani 1 1 d G . . . .
H2B H 0.5990 0.4458 0.6763 0.161 Uiso 1 1 calc R U . . .
C1B C 0.61050(19) 0.3708(4) 0.65556(18) 0.134(4) Uani 1 1 d G . . . .
N1B N 0.6329(2) 0.3237(4) 0.66264(18) 0.113(3) Uani 1 1 d G . . . .
C6B C 0.6808(3) 0.2675(5) 0.7027(3) 0.104(3) Uani 1 1 d . . . . .
C7B C 0.6823(3) 0.2299(7) 0.6766(3) 0.119(4) Uani 1 1 d . . . . .
H7B H 0.6684 0.2373 0.6529 0.143 Uiso 1 1 calc R U . . .
C8B C 0.7042(3) 0.1842(7) 0.6872(4) 0.122(4) Uani 1 1 d . . . . .
H8B H 0.7055 0.1568 0.6710 0.147 Uiso 1 1 calc R U . . .
C9B C 0.7255(3) 0.1768(7) 0.7232(3) 0.114(4) Uani 1 1 d . . . . .
C10B C 0.7500(3) 0.1311(6) 0.7375(4) 0.110(3) Uani 1 1 d . . . . .
C11B C 0.7672(4) 0.1266(8) 0.7731(4) 0.158(6) Uani 1 1 d . . . . .
H11B H 0.7629 0.1527 0.7876 0.190 Uiso 1 1 calc R U . . .
C12B C 0.7907(4) 0.0820(10) 0.7860(4) 0.164(6) Uani 1 1 d . . . . .
H12B H 0.8016 0.0747 0.8101 0.197 Uiso 1 1 calc R U . . .
C13B C 0.8000(3) 0.0456(8) 0.7653(4) 0.151(5) Uani 1 1 d . . . . .
H13B H 0.8170 0.0162 0.7742 0.182 Uiso 1 1 calc R U . . .
C14B C 0.7810(4) 0.0591(7) 0.7307(4) 0.135(4) Uani 1 1 d . . . . .
N2B N 0.7005(3) 0.2584(5) 0.7359(3) 0.124(3) Uani 1 1 d . . . . .
N3B N 0.7237(3) 0.2140(6) 0.7466(3) 0.133(3) Uani 1 1 d . . . . .
N4B N 0.7565(3) 0.0995(5) 0.7163(3) 0.125(3) Uani 1 1 d . . . . .
C9C C 0.6425(5) -0.0131(8) 0.4733(4) 0.143(6) Uani 1 1 d . . . . .
C10C C 0.6328(4) -0.0344(6) 0.4415(5) 0.130(4) Uani 1 1 d . . . . .
H10C H 0.6464 -0.0570 0.4358 0.156 Uiso 1 1 calc R U . . .
C11C C 0.6024(5) -0.0220(7) 0.4174(4) 0.146(6) Uani 1 1 d . . . . .
H11C H 0.5941 -0.0380 0.3947 0.176 Uiso 1 1 calc R U . . .
C12C C 0.5822(5) 0.0159(7) 0.4262(3) 0.146(6) Uani 1 1 d . . . . .
C13C C 0.5519(5) 0.0309(8) 0.4039(3) 0.149(6) Uani 1 1 d . . . . .
C14C C 0.5354(3) 0.0634(6) 0.4154(3) 0.129(5) Uani 1 1 d . . . . .
H14C H 0.5148 0.0778 0.3997 0.155 Uiso 1 1 calc R U . . .
C15C C 0.5486(5) 0.0755(6) 0.4503(4) 0.132(4) Uani 1 1 d D . . . .
C16C C 0.5946(5) 0.0289(6) 0.4612(4) 0.130(5) Uani 1 1 d . . . . .
C17C C 0.6252(5) 0.0163(7) 0.4845(4) 0.136(5) Uani 0.483(17) 1 d . . P . .
N17C N 0.6252(5) 0.0163(7) 0.4845(4) 0.136(5) Uani 0.517(17) 1 d . . P . .
C23C C 0.5084(2) 0.1784(4) 0.50997(16) 0.124(4) Uani 1 1 d G . . . .
H23C H 0.4930 0.1782 0.4863 0.149 Uiso 1 1 calc R U . . .
C18C C 0.5366(2) 0.1465(4) 0.5210(2) 0.113(3) Uani 1 1 d G . . . .
C19C C 0.55928(18) 0.1469(4) 0.5557(2) 0.110(3) Uani 1 1 d G . . . .
C20C C 0.5538(2) 0.1790(4) 0.57929(15) 0.108(3) Uani 1 1 d G . . . .
C21C C 0.5256(2) 0.2109(4) 0.5682(2) 0.131(4) Uani 1 1 d G . . . .
H21C H 0.5219 0.2328 0.5844 0.157 Uiso 1 1 calc R U . . .
C22C C 0.50295(17) 0.2105(4) 0.5336(3) 0.118(4) Uani 1 1 d G . . . .
H22C H 0.4837 0.2323 0.5260 0.141 Uiso 1 1 calc R U . . .
C49C C 0.57530(11) 0.0559(3) 0.70005(15) 0.141(4) Uani 1 1 d DG U . . .
C48C C 0.57645(17) 0.0900(4) 0.72730(13) 0.158(5) Uani 1 1 d G U . . .
H48C H 0.5926 0.0816 0.7502 0.189 Uiso 1 1 calc R U . . .
C47C C 0.5539(2) 0.1363(4) 0.72107(17) 0.186(6) Uani 1 1 d G U . . .
H47C H 0.5547 0.1596 0.7397 0.224 Uiso 1 1 calc R U . . .
C46C C 0.53029(19) 0.1485(3) 0.68760(19) 0.177(5) Uani 1 1 d G U . . .
H46C H 0.5149 0.1802 0.6833 0.213 Uiso 1 1 calc R U . . .
C45C C 0.52914(13) 0.1145(3) 0.66036(15) 0.167(5) Uani 1 1 d G U . . .
C50C C 0.55164(11) 0.0682(2) 0.66658(13) 0.144(4) Uani 1 1 d G U . . .
N6C N 0.55049(15) 0.0341(3) 0.63934(16) 0.133(3) Uani 1 1 d G U . . .
C42C C 0.52683(18) 0.0463(3) 0.60587(14) 0.129(4) Uani 1 1 d G U . . .
C43C C 0.50433(16) 0.0926(4) 0.59964(14) 0.142(4) Uani 1 1 d G U . . .
H43C H 0.4882 0.1010 0.5768 0.170 Uiso 1 1 calc R U . . .
C44C C 0.50548(14) 0.1267(3) 0.62689(17) 0.149(4) Uani 1 1 d G U . . .
N1C N 0.74986(16) -0.0025(3) 0.61691(16) 0.121(3) Uani 1 1 d G U . . .
C1C C 0.77569(19) -0.0039(3) 0.64989(15) 0.142(4) Uani 1 1 d G U . . .
C2C C 0.80364(16) -0.0305(4) 0.65543(16) 0.154(4) Uani 1 1 d G U . . .
H2C H 0.8213 -0.0314 0.6780 0.185 Uiso 1 1 calc R U . . .
C3C C 0.80574(13) -0.0557(4) 0.6280(2) 0.155(4) Uani 1 1 d G U . . .
H3C H 0.8248 -0.0738 0.6318 0.185 Uiso 1 1 calc R U . . .
C4C C 0.77991(14) -0.0543(2) 0.59501(17) 0.159(5) Uani 1 1 d G U . . .
C8C C 0.75197(13) -0.02769(19) 0.58947(15) 0.128(3) Uani 1 1 d G U . . .
N2C N 0.72613(14) -0.0263(3) 0.55649(15) 0.133(3) Uani 1 1 d G U . . .
C7C C 0.7282(2) -0.0515(3) 0.52905(15) 0.133(4) Uani 1 1 d G U . . .
C6C C 0.7562(2) -0.0781(3) 0.53458(19) 0.164(5) Uani 1 1 d G U . . .
H6C H 0.7576 -0.0953 0.5158 0.197 Uiso 1 1 calc R U . . .
C5C C 0.78201(19) -0.0795(3) 0.5676(2) 0.162(5) Uani 1 1 d G U . . .
N3C N 0.5781(3) 0.0602(5) 0.4740(3) 0.120(3) Uani 1 1 d . . . . .
N4C N 0.62340(15) 0.1354(4) 0.67492(11) 0.112(3) Uani 1 1 d G . . . .
C24C C 0.60549(14) 0.1868(4) 0.67508(16) 0.125(4) Uani 1 1 d G . . . .
C25C C 0.61225(17) 0.2155(3) 0.7060(2) 0.138(4) Uani 1 1 d G . . . .
H25C H 0.6000 0.2506 0.7061 0.166 Uiso 1 1 calc R U . . .
C26C C 0.63692(18) 0.1928(3) 0.73677(16) 0.132(5) Uani 1 1 d G . . . .
C27C C 0.65483(14) 0.1415(3) 0.73662(11) 0.135(5) Uani 1 1 d G . . . .
C32C C 0.64807(14) 0.1127(3) 0.70569(12) 0.131(5) Uani 1 1 d G . . . .
C31C C 0.66598(18) 0.0614(3) 0.70553(19) 0.126(4) Uani 1 1 d G . . . .
C30C C 0.69064(17) 0.0387(4) 0.7363(2) 0.146(5) Uani 1 1 d G . . . .
H30C H 0.7029 0.0036 0.7362 0.175 Uiso 1 1 calc R U . . .
C29C C 0.69740(15) 0.0674(4) 0.76723(19) 0.139(5) Uani 1 1 d G . . . .
H29C H 0.7143 0.0519 0.7883 0.166 Uiso 1 1 calc R U . . .
C28C C 0.67949(16) 0.1188(4) 0.76739(12) 0.140(5) Uani 1 1 d G . . . .
H28C H 0.6841 0.1384 0.7885 0.168 Uiso 1 1 calc R U . . .
N5C N 0.61881(19) -0.0220(3) 0.61364(13) 0.125(3) Uani 1 1 d G . . . .
C33C C 0.65074(18) -0.0339(3) 0.62986(15) 0.145(5) Uani 1 1 d G . . . .
C34C C 0.66345(14) -0.0639(4) 0.6120(2) 0.131(4) Uani 1 1 d G . . . .
H34C H 0.6853 -0.0720 0.6231 0.157 Uiso 1 1 calc R U . . .
C35C C 0.64424(16) -0.0821(3) 0.5779(2) 0.119(4) Uani 1 1 d G . . . .
C36C C 0.61231(15) -0.0703(2) 0.56170(14) 0.116(4) Uani 1 1 d G . . . .
C41C C 0.59959(14) -0.0402(2) 0.57956(13) 0.123(4) Uani 1 1 d G . . . .
C40C C 0.56767(15) -0.0284(3) 0.56334(19) 0.117(4) Uani 1 1 d G . . . .
C39C C 0.54845(14) -0.0466(4) 0.52926(19) 0.118(4) Uani 1 1 d G . . . .
H39C H 0.5266 -0.0385 0.5182 0.141 Uiso 1 1 calc R U . . .
C38C C 0.56117(19) -0.0766(3) 0.51140(14) 0.133(4) Uani 1 1 d G . . . .
H38C H 0.5480 -0.0891 0.4881 0.160 Uiso 1 1 calc R U . . .
C37C C 0.5931(2) -0.0885(3) 0.52763(15) 0.138(4) Uani 1 1 d G . . . .
H37C H 0.6018 -0.1090 0.5154 0.165 Uiso 1 1 calc R U . . .
N7C N 0.60175(14) 0.0124(4) 0.71541(16) 0.174(5) Uani 1 1 d D . . . .
O1C O 0.6280(3) 0.0068(8) 0.7365(3) 0.175(9) Uiso 0.58(2) 1 d D . P C 1
O2C O 0.5889(4) -0.0382(8) 0.6968(4) 0.179(8) Uiso 0.58(2) 1 d D . P C 1
O2C' O 0.6005(8) -0.0203(14) 0.7363(7) 0.222(15) Uiso 0.42(2) 1 d D . P C 2
O1C' O 0.6071(5) -0.0078(9) 0.6922(4) 0.129(9) Uiso 0.42(2) 1 d D . P C 2
C1D C 0.7729(4) 0.2974(6) 0.5703(4) 0.122(4) Uani 1 1 d D . . . .
C2D C 0.6844(4) 0.3914(7) 0.6202(3) 0.128(4) Uani 1 1 d D . . . .
C3D C 0.7899(5) 0.1877(6) 0.6738(5) 0.152(5) Uani 1 1 d . . . . .
C4D C 0.7169(4) 0.1059(7) 0.4928(4) 0.131(4) Uani 1 1 d . . . . .
C5D C 0.5405(4) 0.2513(6) 0.4272(4) 0.117(4) Uani 1 1 d . . . . .
C6D C 0.5827(4) 0.3746(7) 0.6204(3) 0.126(4) Uani 1 1 d . . . . .
C7D C 0.7895(3) 0.0234(7) 0.7080(4) 0.141(5) Uani 1 1 d D . . . .
C8D C 0.6969(4) -0.0483(7) 0.4965(4) 0.145(4) Uani 1 1 d . U . . .
C9D C 0.5315(4) 0.1144(6) 0.4641(3) 0.127(4) Uani 1 1 d D . . . .
C10D C 0.5783(3) 0.2028(8) 0.6402(3) 0.116(4) Uani 1 1 d . . . . .
C11D C 0.6707(4) -0.0116(8) 0.6649(3) 0.123(4) Uani 1 1 d . . . . .
C12D C 0.5303(4) 0.0180(6) 0.5780(3) 0.113(4) Uani 1 1 d . . . . .
N1D N 0.7471(3) 0.3198(5) 0.5692(3) 0.120(3) Uani 1 1 d . . . . .
H1D H 0.7489 0.3340 0.5886 0.144 Uiso 1 1 calc R U . . .
N2D N 0.7119(3) 0.3569(4) 0.6432(3) 0.118(3) Uani 1 1 d . . . . .
H2D H 0.7200 0.3310 0.6342 0.142 Uiso 1 1 calc R U . . .
N3D N 0.7706(2) 0.1887(4) 0.6394(2) 0.118(3) Uani 1 1 d . . . . .
H3D H 0.7534 0.2115 0.6315 0.142 Uiso 1 1 calc R U . . .
N4D N 0.7245(2) 0.1343(4) 0.5227(2) 0.120(3) Uani 1 1 d . . . . .
H4D H 0.7097 0.1587 0.5221 0.144 Uiso 1 1 calc R U . . .
N5D N 0.5707(3) 0.2320(5) 0.4444(3) 0.118(3) Uani 1 1 d . . . . .
H5D H 0.5814 0.2422 0.4664 0.142 Uiso 1 1 calc R U . . .
N6D N 0.5832(2) 0.3428(4) 0.5945(2) 0.124(3) Uani 1 1 d . . . . .
H6D H 0.5997 0.3199 0.5988 0.148 Uiso 1 1 calc R U . . .
N7D N 0.7696(3) 0.0253(4) 0.6737(3) 0.132(3) Uani 1 1 d . . . . .
H7D H 0.7519 0.0462 0.6660 0.158 Uiso 1 1 calc R U . . .
N8D N 0.6726(5) -0.0219(5) 0.4979(4) 0.145(4) Uani 1 1 d . . . . .
H8D H 0.6772 -0.0080 0.5185 0.174 Uiso 1 1 calc R U . . .
N9D N 0.5466(2) 0.1149(5) 0.4997(2) 0.127(3) Uani 1 1 d . . . . .
H9D H 0.5642 0.0934 0.5104 0.152 Uiso 1 1 calc R U . . .
N10D N 0.5776(2) 0.1721(4) 0.6132(2) 0.118(3) Uani 1 1 d . . . . .
H10D H 0.5931 0.1461 0.6174 0.142 Uiso 1 1 calc R U . . .
N11D N 0.6559(2) 0.0321(5) 0.6735(2) 0.125(3) Uani 1 1 d . . . . .
H11D H 0.6374 0.0440 0.6568 0.151 Uiso 1 1 calc R U . . .
N12D N 0.5587(3) -0.0034(5) 0.5864(2) 0.119(3) Uani 1 1 d . . . . .
H12D H 0.5731 -0.0018 0.6083 0.143 Uiso 1 1 calc R U . . .
O1D O 0.7758(2) 0.2747(4) 0.5461(2) 0.134(3) Uani 1 1 d D . . . .
O2D O 0.6682(2) 0.4232(5) 0.6272(2) 0.147(3) Uani 1 1 d . . . . .
O3D O 0.8135(3) 0.1531(5) 0.6885(2) 0.150(3) Uani 1 1 d . . . . .
O4D O 0.7357(2) 0.0711(4) 0.48838(18) 0.126(3) Uani 1 1 d . . . . .
O5D O 0.5218(2) 0.2468(4) 0.3956(2) 0.128(2) Uani 1 1 d . . . . .
O6D O 0.5612(3) 0.4058(5) 0.6179(2) 0.152(3) Uani 1 1 d . . . . .
O7D O 0.8147(3) -0.0064(5) 0.7196(3) 0.162(3) Uani 1 1 d D . . . .
O8D O 0.6976(2) -0.0654(4) 0.4706(2) 0.151(3) Uani 1 1 d . . . . .
O9D O 0.5070(2) 0.1377(4) 0.4454(2) 0.144(3) Uani 1 1 d . . . . .
O10D O 0.5612(2) 0.2464(5) 0.6390(2) 0.135(3) Uani 1 1 d . . . . .
O11D O 0.6965(2) -0.0308(5) 0.6819(2) 0.148(3) Uani 1 1 d . . . . .
O12D O 0.5070(2) 0.0188(4) 0.5492(2) 0.139(3) Uani 1 1 d . . . . .
Cl1 Cl 0.6625(3) 0.7889(7) 0.4360(4) 0.267(6) Uiso 0.513(9) 1 d D . P D 1
Cl2 Cl 0.7008(3) 0.7766(6) 0.4007(3) 0.216(5) Uiso 0.513(9) 1 d D . P D 1
Cl3 Cl 0.7266(2) 0.7625(4) 0.4771(2) 0.198(4) Uiso 0.513(9) 1 d D . P D 1
C1R C 0.6985(3) 0.7946(13) 0.4375(3) 0.219(18) Uiso 0.513(9) 1 d D . P D 1
H1R H 0.7030 0.8417 0.4406 0.262 Uiso 0.513(9) 1 calc R U P D 1
C10R C 0.6891(3) 0.8105(6) 0.4344(3) 0.176(14) Uiso 0.487(9) 1 d D . P D 2
H10R H 0.7022 0.8501 0.4394 0.211 Uiso 0.487(9) 1 calc R U P D 2
Cl28 Cl 0.6873(3) 0.7837(5) 0.4703(3) 0.214(5) Uiso 0.487(9) 1 d D . P D 2
Cl29 Cl 0.6500(3) 0.8237(6) 0.4033(3) 0.244(6) Uiso 0.487(9) 1 d D . P D 2
Cl30 Cl 0.7004(2) 0.7496(5) 0.4160(3) 0.180(4) Uiso 0.487(9) 1 d D . P D 2
Cl13 Cl 0.7900(2) 0.7859(5) 0.6688(3) 0.239(4) Uiso 0.603(8) 1 d D . P E 1
Cl14 Cl 0.73623(19) 0.7274(4) 0.6584(2) 0.188(3) Uiso 0.603(8) 1 d D . P E 1
Cl15 Cl 0.74714(15) 0.8625(3) 0.67495(15) 0.157(3) Uiso 0.603(8) 1 d D . P E 1
C5R C 0.7636(2) 0.7856(3) 0.6841(3) 0.30(3) Uiso 0.603(8) 1 d D . P E 1
H5R H 0.7739 0.7750 0.7091 0.360 Uiso 0.603(8) 1 calc R U P E 1
C9R C 0.7649(2) 0.7722(8) 0.6798(4) 0.084(8) Uiso 0.397(8) 1 d D . P E 2
H9R H 0.7763 0.7583 0.7045 0.101 Uiso 0.397(8) 1 calc R U P E 2
Cl25 Cl 0.7729(3) 0.7156(6) 0.6565(3) 0.199(5) Uiso 0.397(8) 1 d D . P E 2
Cl26 Cl 0.7249(2) 0.7677(5) 0.6657(3) 0.163(4) Uiso 0.397(8) 1 d D . P E 2
Cl27 Cl 0.7822(3) 0.8426(7) 0.6771(3) 0.210(6) Uiso 0.397(8) 1 d . . P E 2
Cl7 Cl 0.73722(11) 0.6103(2) 0.54513(12) 0.136(2) Uiso 0.670(6) 1 d D . P F 1
Cl8 Cl 0.70499(14) 0.4898(3) 0.51718(15) 0.169(2) Uiso 0.670(6) 1 d . . P F 1
Cl9 Cl 0.75817(12) 0.4916(2) 0.58237(13) 0.146(2) Uiso 0.670(6) 1 d D . P F 1
C3R C 0.7414(4) 0.5264(6) 0.5424(3) 0.118(5) Uiso 0.670(6) 1 d D . P F 1
H3R H 0.7548 0.5182 0.5320 0.141 Uiso 0.670(6) 1 calc R U P F 1
O3R O 0.7692(5) 0.5616(10) 0.5795(5) 0.121(7) Uiso 0.330(6) 1 d . . P F 2
Cl19 Cl 0.60789(16) 0.5298(3) 0.76592(18) 0.266(3) Uani 1 1 d D . . . .
Cl20 Cl 0.6041(3) 0.6627(4) 0.7569(3) 0.403(6) Uani 1 1 d D . . . .
Cl21 Cl 0.61965(14) 0.5897(3) 0.71724(13) 0.229(2) Uani 1 1 d . . . . .
C7R C 0.6258(3) 0.5953(3) 0.7584(3) 0.169(6) Uani 1 1 d D . . . .
H7R H 0.6484 0.5993 0.7760 0.203 Uiso 1 1 calc R U . . .
Cl10 Cl 0.67836(18) 0.5569(3) 0.57021(16) 0.186(3) Uani 0.642(7) 1 d . . P . .
Cl11 Cl 0.6765(2) 0.6277(4) 0.62341(19) 0.207(3) Uani 0.642(7) 1 d D . P . .
Cl12 Cl 0.72456(16) 0.5346(3) 0.63825(17) 0.181(3) Uani 0.642(7) 1 d . . P . .
C4R C 0.6867(5) 0.5567(6) 0.6105(4) 0.158(9) Uani 0.642(7) 1 d D . P . .
H4R H 0.6734 0.5222 0.6122 0.189 Uiso 0.642(7) 1 calc R U P . .
Cl4 Cl 0.58151(16) 0.7504(3) 0.52785(17) 0.158(2) Uiso 0.567(4) 1 d D . P G 1
Cl5 Cl 0.55355(14) 0.6735(3) 0.46702(15) 0.146(2) Uiso 0.567(4) 1 d D . P G 1
Cl6 Cl 0.61049(16) 0.6333(3) 0.52790(17) 0.161(2) Uiso 0.567(4) 1 d D . P G 1
Cl16 Cl 0.56146(12) 0.8007(2) 0.59321(13) 0.1232(18) Uiso 0.567(4) 1 d D . P G 1
Cl17 Cl 0.56102(12) 0.7497(2) 0.65383(13) 0.1231(18) Uiso 0.567(4) 1 d D . P G 1
Cl18 Cl 0.55138(14) 0.8849(3) 0.63847(15) 0.137(2) Uiso 0.567(4) 1 d . . P G 1
C2R C 0.5758(3) 0.6782(7) 0.5134(3) 0.109(5) Uiso 0.567(4) 1 d D . P G 1
H2R H 0.5633 0.6560 0.5222 0.131 Uiso 0.567(4) 1 calc R U P G 1
C6R C 0.5464(4) 0.8090(6) 0.6219(3) 0.101(5) Uiso 0.567(4) 1 d D . P G 1
H6R H 0.5234 0.8018 0.6078 0.121 Uiso 0.567(4) 1 calc R U P G 1
O2R O 0.6297(4) 0.7408(8) 0.5925(4) 0.129(6) Uiso 0.433(4) 1 d . . P G 2
O6R O 0.5703(4) 0.7917(9) 0.5690(5) 0.144(6) Uiso 0.433(4) 1 d . . P G 2
C8R C 0.5316(3) 0.3848(7) 0.6535(3) 0.63(6) Uiso 0.742(12) 1 d D . P H 1
H8R H 0.5472 0.3774 0.6458 0.756 Uiso 0.742(12) 1 calc R U P H 1
Cl22 Cl 0.5457(3) 0.3530(6) 0.6948(3) 0.364(8) Uiso 0.742(12) 1 d D . P H 1
Cl23 Cl 0.4964(4) 0.3464(7) 0.6256(4) 0.440(10) Uiso 0.742(12) 1 d D . P H 1
Cl24 Cl 0.5238(5) 0.4670(7) 0.6526(5) 0.511(13) Uiso 0.742(12) 1 d D . P H 1
O8R O 0.5154(11) 0.316(2) 0.6748(11) 0.189(16) Uiso 0.258(12) 1 d . . P H 2
O1_1 O 0.8807(2) 0.2392(4) 0.6535(2) 0.148(3) Uani 1 1 d D . . . .
C1_1 C 0.8827(2) 0.2020(5) 0.6279(3) 0.126(4) Uiso 1 1 d D . . . .
H1A_1 H 0.8801 0.2305 0.6090 0.151 Uiso 1 1 calc R U . . .
H1B_1 H 0.8656 0.1700 0.6182 0.151 Uiso 1 1 calc R U . . .
C2_1 C 0.9137(3) 0.1678(6) 0.6431(3) 0.171(5) Uiso 1 1 d D . . . .
H2_1 H 0.9304 0.2015 0.6525 0.206 Uiso 1 1 calc R U . . .
C3_1 C 0.9189(4) 0.1251(8) 0.6727(4) 0.225(8) Uiso 1 1 d D . . . .
H3A_1 H 0.9392 0.1035 0.6820 0.292 Uiso 1 1 calc R U . . .
H3B_1 H 0.9187 0.1512 0.6907 0.292 Uiso 1 1 calc R U . . .
H3C_1 H 0.9023 0.0928 0.6645 0.292 Uiso 1 1 calc R U . . .
C4_1 C 0.9176(3) 0.1298(7) 0.6168(3) 0.170(5) Uiso 1 1 d D . . . .
H4A_1 H 0.9381 0.1087 0.6280 0.220 Uiso 1 1 calc R U . . .
H4B_1 H 0.9011 0.0972 0.6064 0.220 Uiso 1 1 calc R U . . .
H4C_1 H 0.9161 0.1588 0.5988 0.220 Uiso 1 1 calc R U . . .
O1_2 O 0.6124(2) 0.4004(4) 0.4952(2) 0.125(2) Uani 1 1 d D . . . .
C1_2 C 0.5911(2) 0.4400(5) 0.4996(3) 0.123(4) Uani 1 1 d D . . . .
H1A_2 H 0.6017 0.4804 0.5113 0.147 Uiso 1 1 calc R U . . .
H1B_2 H 0.5844 0.4176 0.5143 0.147 Uiso 1 1 calc R U . . .
C2_2 C 0.5629(3) 0.4553(6) 0.4652(3) 0.147(5) Uani 1 1 d D . . . .
H2_2 H 0.5528 0.4141 0.4533 0.176 Uiso 1 1 calc R U . . .
C3_2 C 0.5727(3) 0.4921(7) 0.4431(3) 0.170(5) Uani 1 1 d D . . . .
H3A_2 H 0.5882 0.4669 0.4406 0.221 Uiso 1 1 calc R U . . .
H3B_2 H 0.5545 0.4998 0.4204 0.221 Uiso 1 1 calc R U . . .
H3C_2 H 0.5819 0.5333 0.4541 0.221 Uiso 1 1 calc R U . . .
C4_2 C 0.5391(3) 0.4954(7) 0.4686(4) 0.176(6) Uani 1 1 d D . . . .
H4A_2 H 0.5324 0.4725 0.4828 0.229 Uiso 1 1 calc R U . . .
H4B_2 H 0.5485 0.5366 0.4794 0.229 Uiso 1 1 calc R U . . .
H4C_2 H 0.5210 0.5032 0.4457 0.229 Uiso 1 1 calc R U . . .
O1_3 O 0.8109(2) 0.2764(4) 0.7846(2) 0.148(3) Uani 1 1 d D . . . .
C1_3 C 0.8402(3) 0.2464(6) 0.8022(3) 0.153(5) Uiso 1 1 d D . . . .
H1A_3 H 0.8495 0.2452 0.7871 0.183 Uiso 1 1 calc R U . . .
H1B_3 H 0.8375 0.2015 0.8075 0.183 Uiso 1 1 calc R U . . .
C2_3 C 0.8625(3) 0.2803(6) 0.8353(3) 0.193(6) Uiso 1 1 d D . . . .
H2_3 H 0.8830 0.2572 0.8469 0.231 Uiso 1 1 calc R U . . .
C3_3 C 0.8669(4) 0.3470(6) 0.8252(4) 0.193(6) Uiso 1 1 d D . . . .
H3A_3 H 0.8813 0.3713 0.8458 0.251 Uiso 1 1 calc R U . . .
H3B_3 H 0.8756 0.3440 0.8098 0.251 Uiso 1 1 calc R U . . .
H3C_3 H 0.8467 0.3690 0.8133 0.251 Uiso 1 1 calc R U . . .
C4_3 C 0.8475(4) 0.2769(11) 0.8574(4) 0.255(9) Uiso 1 1 d D . . . .
H4A_3 H 0.8609 0.2982 0.8794 0.332 Uiso 1 1 calc R U . . .
H4B_3 H 0.8271 0.2984 0.8456 0.332 Uiso 1 1 calc R U . . .
H4C_3 H 0.8446 0.2318 0.8615 0.332 Uiso 1 1 calc R U . . .
O1_4 O 0.6324(2) 0.0705(4) 0.37391(19) 0.128(3) Uani 1 1 d D . . . .
C1_4 C 0.6508(3) 0.0257(5) 0.3683(2) 0.128(4) Uani 1 1 d D . . . .
H1A_4 H 0.6579 -0.0089 0.3857 0.154 Uiso 1 1 calc R U . . .
H1B_4 H 0.6695 0.0473 0.3702 0.154 Uiso 1 1 calc R U . . .
C2_4 C 0.6313(3) -0.0024(7) 0.3327(3) 0.176(6) Uani 1 1 d D . . . .
H2_4 H 0.6248 0.0334 0.3156 0.211 Uiso 1 1 calc R U . . .
C3_4 C 0.6521(3) -0.0476(7) 0.3270(3) 0.173(6) Uani 1 1 d D . . . .
H3A_4 H 0.6403 -0.0670 0.3041 0.225 Uiso 1 1 calc R U . . .
H3B_4 H 0.6700 -0.0237 0.3288 0.225 Uiso 1 1 calc R U . . .
H3C_4 H 0.6597 -0.0815 0.3445 0.225 Uiso 1 1 calc R U . . .
C4_4 C 0.6022(4) -0.0353(9) 0.3280(4) 0.203(7) Uani 1 1 d D . . . .
H4A_4 H 0.5903 -0.0526 0.3046 0.264 Uiso 1 1 calc R U . . .
H4B_4 H 0.6080 -0.0705 0.3446 0.264 Uiso 1 1 calc R U . . .
H4C_4 H 0.5892 -0.0042 0.3316 0.264 Uiso 1 1 calc R U . . .
O1_5 O 0.4641(2) 0.3741(4) 0.44573(18) 0.131(3) Uani 1 1 d D . . . .
C1_5 C 0.4426(3) 0.3827(6) 0.4098(2) 0.152(5) Uani 1 1 d D . . . .
H1A_5 H 0.4378 0.3406 0.3980 0.183 Uiso 1 1 calc R U . . .
H1B_5 H 0.4520 0.4107 0.3996 0.183 Uiso 1 1 calc R U . . .
C2_5 C 0.4127(3) 0.4128(5) 0.4047(2) 0.157(5) Uani 1 1 d D . . . .
H2_5 H 0.4028 0.3825 0.4137 0.188 Uiso 1 1 calc R U . . .
C3_5 C 0.4178(4) 0.4765(5) 0.4229(3) 0.189(7) Uani 1 1 d D . . . .
H3A_5 H 0.3976 0.4935 0.4186 0.246 Uiso 1 1 calc R U . . .
H3B_5 H 0.4316 0.4704 0.4477 0.246 Uiso 1 1 calc R U . . .
H3C_5 H 0.4273 0.5069 0.4142 0.246 Uiso 1 1 calc R U . . .
C4_5 C 0.3902(4) 0.4243(7) 0.3669(2) 0.185(6) Uani 1 1 d D . . . .
H4A_5 H 0.3864 0.3837 0.3543 0.240 Uiso 1 1 calc R U . . .
H4B_5 H 0.3705 0.4408 0.3640 0.240 Uiso 1 1 calc R U . . .
H4C_5 H 0.3992 0.4557 0.3580 0.240 Uiso 1 1 calc R U . . .
O1_6 O 0.8117(3) -0.0979(6) 0.5746(3) 0.196(4) Uani 1 1 d D . . . .
C1_6 C 0.8167(3) -0.1028(10) 0.5462(4) 0.214(7) Uiso 1 1 d D . . . .
H1A_6 H 0.8084 -0.0650 0.5308 0.256 Uiso 1 1 calc R U . . .
H1B_6 H 0.8074 -0.1425 0.5327 0.256 Uiso 1 1 calc R U . . .
C2_6 C 0.8520(3) -0.1049(10) 0.5647(5) 0.308(13) Uiso 1 1 d D . . . .
H2_6 H 0.8602 -0.1396 0.5825 0.370 Uiso 1 1 calc R U . . .
C3_6 C 0.8676(6) -0.0415(9) 0.5801(7) 0.302(12) Uiso 1 1 d D . . . .
H3A_6 H 0.8629 -0.0289 0.5981 0.393 Uiso 1 1 calc R U . . .
H3B_6 H 0.8903 -0.0459 0.5902 0.393 Uiso 1 1 calc R U . . .
H3C_6 H 0.8598 -0.0085 0.5621 0.393 Uiso 1 1 calc R U . . .
C4_6 C 0.8615(5) -0.1167(14) 0.5380(5) 0.320(13) Uiso 1 1 d D . . . .
H4A_6 H 0.8525 -0.1574 0.5262 0.416 Uiso 1 1 calc R U . . .
H4B_6 H 0.8539 -0.0815 0.5213 0.416 Uiso 1 1 calc R U . . .
H4C_6 H 0.8843 -0.1189 0.5493 0.416 Uiso 1 1 calc R U . . .
O1_7 O 0.5403(2) 0.0203(4) 0.3695(2) 0.157(3) Uani 1 1 d D . . . .
C1_7 C 0.5111(3) 0.0468(7) 0.3447(3) 0.168(5) Uiso 1 1 d D . . . .
H1A_7 H 0.5105 0.0930 0.3496 0.202 Uiso 1 1 calc R U . . .
H1B_7 H 0.4940 0.0248 0.3461 0.202 Uiso 1 1 calc R U . . .
C2_7 C 0.5064(4) 0.0391(9) 0.3089(3) 0.229(8) Uiso 1 1 d D . . . .
H2_7 H 0.5214 0.0704 0.3082 0.274 Uiso 1 1 calc R U . . .
C3_7 C 0.5173(7) -0.0253(10) 0.3034(8) 0.368(17) Uiso 1 1 d D . . . .
H3A_7 H 0.5383 -0.0343 0.3226 0.479 Uiso 1 1 calc R U . . .
H3B_7 H 0.5029 -0.0589 0.3021 0.479 Uiso 1 1 calc R U . . .
H3C_7 H 0.5178 -0.0244 0.2818 0.479 Uiso 1 1 calc R U . . .
C4_7 C 0.4747(4) 0.0663(10) 0.2835(5) 0.248(9) Uiso 1 1 d D . . . .
H4A_7 H 0.4721 0.1082 0.2916 0.322 Uiso 1 1 calc R U . . .
H4B_7 H 0.4732 0.0714 0.2610 0.322 Uiso 1 1 calc R U . . .
H4C_7 H 0.4583 0.0369 0.2813 0.322 Uiso 1 1 calc R U . . .
O1_8 O 0.6417(2) 0.2213(4) 0.76703(19) 0.158(3) Uani 1 1 d D . . . .
C1_8 C 0.6237(3) 0.2735(6) 0.7674(3) 0.146(4) Uiso 1 1 d D . . . .
H1A_8 H 0.6012 0.2624 0.7544 0.176 Uiso 1 1 calc R U . . .
H1B_8 H 0.6271 0.3115 0.7564 0.176 Uiso 1 1 calc R U . . .
C2_8 C 0.6332(4) 0.2890(7) 0.8043(3) 0.220(8) Uiso 1 1 d D . . . .
H2_8 H 0.6562 0.2965 0.8189 0.264 Uiso 1 1 calc R U . . .
C3_8 C 0.6143(4) 0.3487(8) 0.8002(5) 0.239(8) Uiso 1 1 d D . . . .
H3A_8 H 0.6186 0.3635 0.8229 0.311 Uiso 1 1 calc R U . . .
H3B_8 H 0.6200 0.3825 0.7892 0.311 Uiso 1 1 calc R U . . .
H3C_8 H 0.5920 0.3389 0.7860 0.311 Uiso 1 1 calc R U . . .
C4_8 C 0.6217(5) 0.2361(9) 0.8182(5) 0.253(9) Uiso 1 1 d D . . . .
H4A_8 H 0.6277 0.2456 0.8421 0.329 Uiso 1 1 calc R U . . .
H4B_8 H 0.5989 0.2332 0.8043 0.329 Uiso 1 1 calc R U . . .
H4C_8 H 0.6310 0.1951 0.8171 0.329 Uiso 1 1 calc R U . . .
O1_9 O 0.6552(2) -0.1157(5) 0.5592(2) 0.144(3) Uani 1 1 d D . . . .
C1_9 C 0.6854(3) -0.1446(6) 0.5761(3) 0.151(5) Uani 1 1 d D . . . .
H1A_9 H 0.6879 -0.1713 0.5955 0.182 Uiso 1 1 calc R U . . .
H1B_9 H 0.7017 -0.1109 0.5852 0.182 Uiso 1 1 calc R U . . .
C2_9 C 0.6889(3) -0.1859(6) 0.5505(3) 0.145(5) Uani 1 1 d D . . . .
H2_9 H 0.6839 -0.1591 0.5299 0.174 Uiso 1 1 calc R U . . .
C3_9 C 0.7225(3) -0.2075(7) 0.5670(3) 0.166(5) Uani 1 1 d D . . . .
H3A_9 H 0.7252 -0.2344 0.5508 0.216 Uiso 1 1 calc R U . . .
H3B_9 H 0.7361 -0.1697 0.5731 0.216 Uiso 1 1 calc R U . . .
H3C_9 H 0.7279 -0.2322 0.5878 0.216 Uiso 1 1 calc R U . . .
C4_9 C 0.6672(3) -0.2431(7) 0.5389(4) 0.183(6) Uani 1 1 d D . . . .
H4A_9 H 0.6455 -0.2282 0.5283 0.238 Uiso 1 1 calc R U . . .
H4B_9 H 0.6699 -0.2680 0.5221 0.238 Uiso 1 1 calc R U . . .
H4C_9 H 0.6720 -0.2703 0.5588 0.238 Uiso 1 1 calc R U . . .
O1_10 O 0.4812(2) 0.1656(6) 0.6222(2) 0.185(4) Uani 1 1 d D . . . .
C1_10 C 0.4540(3) 0.1707(7) 0.5888(3) 0.183(6) Uiso 1 1 d D . . . .
H1A_10 H 0.4446 0.1275 0.5809 0.220 Uiso 1 1 calc R U . . .
H1B_10 H 0.4599 0.1874 0.5723 0.220 Uiso 1 1 calc R U . . .
C2_10 C 0.4302(3) 0.2150(8) 0.5897(3) 0.191(6) Uiso 1 1 d D . . . .
H2_10 H 0.4385 0.2597 0.5930 0.229 Uiso 1 1 calc R U . . .
C3_10 C 0.4028(4) 0.2102(11) 0.5535(4) 0.265(10) Uiso 1 1 d D . . . .
H3A_10 H 0.4096 0.2210 0.5371 0.345 Uiso 1 1 calc R U . . .
H3B_10 H 0.3945 0.1662 0.5492 0.345 Uiso 1 1 calc R U . . .
H3C_10 H 0.3864 0.2402 0.5508 0.345 Uiso 1 1 calc R U . . .
C4_10 C 0.4248(5) 0.2002(12) 0.6192(4) 0.284(11) Uiso 1 1 d D . . . .
H4A_10 H 0.4444 0.2052 0.6410 0.369 Uiso 1 1 calc R U . . .
H4B_10 H 0.4091 0.2299 0.6187 0.369 Uiso 1 1 calc R U . . .
H4C_10 H 0.4172 0.1559 0.6172 0.369 Uiso 1 1 calc R U . . .

loop_
_atom_site_aniso_label
_atom_site_aniso_U_11
_atom_site_aniso_U_22
_atom_site_aniso_U_33
_atom_site_aniso_U_23
_atom_site_aniso_U_13
_atom_site_aniso_U_12
C1F 0.185(16) 0.152(12) 0.106(11) 0.016(10) 0.104(12) -0.007(12)
C2F 0.162(13) 0.155(12) 0.107(10) -0.051(9) 0.086(10) -0.047(11)
C3F 0.182(16) 0.147(12) 0.073(8) -0.021(8) 0.071(9) -0.060(12)
C4F 0.127(13) 0.167(12) 0.094(11) 0.005(9) 0.032(10) 0.046(11)
O1F 0.251(13) 0.291(14) 0.121(7) 0.055(8) 0.094(8) 0.163(11)
O2F 0.134(7) 0.147(7) 0.108(6) -0.020(5) 0.051(5) -0.009(5)
O4F 0.170(8) 0.155(7) 0.122(6) 0.038(5) 0.087(6) 0.046(6)
O3F 0.217(13) 0.351(18) 0.161(11) -0.090(11) 0.011(10) 0.135(13)
O5F 0.142(11) 0.115(9) 0.072(8) -0.015(6) 0.050(8) -0.006(8)
O6F 0.116(9) 0.118(9) 0.065(7) 0.023(6) 0.033(6) 0.002(7)
O5F' 0.120(15) 0.146(16) 0.17(2) 0.030(14) 0.059(13) 0.000(12)
O6F' 0.20(3) 0.19(2) 0.21(3) 0.02(2) 0.16(2) 0.018(19)
F1C' 0.143(11) 0.155(11) 0.151(14) -0.012(9) 0.088(10) -0.021(9)
F1C 0.130(10) 0.107(9) 0.088(11) 0.004(6) 0.052(8) 0.009(7)
F2C 0.143(5) 0.130(5) 0.108(4) 0.029(3) 0.059(4) 0.019(4)
C1A 0.189(15) 0.129(10) 0.128(10) -0.022(9) 0.116(11) -0.020(10)
C2A 0.200(16) 0.179(13) 0.136(12) -0.071(10) 0.104(12) -0.086(13)
C3A 0.213(18) 0.175(14) 0.178(15) -0.041(12) 0.127(14) -0.049(13)
C4A 0.181(14) 0.144(11) 0.160(13) 0.004(10) 0.094(12) 0.006(10)
C5A 0.165(12) 0.105(8) 0.082(8) -0.015(7) 0.035(8) -0.005(8)
C9A 0.143(11) 0.111(9) 0.112(10) 0.037(8) 0.056(9) 0.021(8)
N2A 0.146(9) 0.127(7) 0.134(8) 0.019(6) 0.096(7) -0.007(6)
C8A 0.151(12) 0.124(9) 0.123(11) 0.005(8) 0.096(10) 0.016(8)
C7A 0.171(13) 0.124(10) 0.114(10) 0.001(8) 0.081(10) -0.013(10)
C6A 0.151(12) 0.080(7) 0.136(11) 0.009(7) 0.068(10) 0.011(8)
C10A 0.131(11) 0.111(8) 0.082(9) -0.008(6) 0.053(9) 0.001(8)
C11A 0.139(12) 0.111(9) 0.118(10) -0.017(7) 0.061(9) -0.005(8)
C12A 0.196(16) 0.124(10) 0.117(11) -0.014(8) 0.109(12) 0.001(10)
C13A 0.171(13) 0.127(9) 0.107(10) 0.005(7) 0.084(9) -0.002(9)
C14A 0.113(10) 0.112(8) 0.106(10) 0.012(7) 0.060(9) 0.019(7)
C15A 0.176(15) 0.095(8) 0.136(13) 0.011(8) 0.080(12) 0.007(9)
C16A 0.161(12) 0.122(9) 0.091(9) -0.002(7) 0.072(9) 0.000(8)
C17A 0.181(15) 0.112(9) 0.111(11) 0.000(7) 0.088(11) 0.004(9)
C18A 0.177(14) 0.096(8) 0.091(9) -0.015(6) 0.073(10) 0.008(8)
C19A 0.153(11) 0.156(11) 0.080(8) -0.013(8) 0.051(8) -0.047(9)
C20A 0.167(11) 0.108(8) 0.128(10) -0.034(7) 0.101(9) -0.019(7)
C21A 0.168(12) 0.117(9) 0.111(10) -0.021(7) 0.086(9) -0.017(8)
C22A 0.187(14) 0.179(13) 0.107(9) -0.033(9) 0.099(10) -0.044(11)
C23A 0.146(11) 0.127(10) 0.114(10) 0.003(8) 0.063(9) -0.010(8)
C27A 0.144(11) 0.138(10) 0.089(9) 0.011(7) 0.063(8) 0.021(8)
N4A 0.144(8) 0.114(7) 0.117(7) 0.003(6) 0.076(7) -0.023(6)
C26A 0.163(11) 0.089(8) 0.114(9) -0.015(7) 0.083(9) 0.003(7)
C25A 0.185(12) 0.118(9) 0.105(9) 0.020(7) 0.077(9) 0.002(8)
C24A 0.252(17) 0.108(9) 0.088(9) -0.015(7) 0.090(11) -0.022(10)
C29A 0.168(12) 0.091(7) 0.081(7) -0.015(6) 0.076(9) -0.008(8)
C30A 0.130(10) 0.103(8) 0.082(8) 0.023(6) 0.049(7) 0.003(7)
C31A 0.120(10) 0.120(9) 0.117(10) 0.004(7) 0.060(9) 0.008(8)
C32A 0.146(11) 0.084(7) 0.138(10) 0.001(7) 0.070(10) 0.004(7)
C33A 0.192(14) 0.105(8) 0.091(8) -0.019(6) 0.076(9) 0.008(9)
C28A 0.135(10) 0.090(7) 0.086(8) -0.003(6) 0.062(8) -0.001(7)
C34A 0.173(14) 0.082(7) 0.104(10) 0.002(7) 0.077(11) -0.004(8)
C35A 0.176(14) 0.099(8) 0.121(10) -0.010(7) 0.106(11) -0.019(8)
C36A 0.122(11) 0.121(9) 0.088(9) 0.000(8) 0.041(9) -0.010(9)
C37A 0.157(13) 0.092(8) 0.116(11) -0.007(7) 0.090(11) -0.010(8)
C38A 0.136(12) 0.136(10) 0.085(8) 0.011(7) 0.039(9) -0.032(9)
C39A 0.142(11) 0.157(11) 0.088(9) -0.011(7) 0.068(8) -0.004(9)
C40A 0.127(11) 0.098(8) 0.085(9) -0.026(6) 0.045(9) -0.033(8)
C41A 0.144(12) 0.121(9) 0.061(8) -0.014(7) 0.044(9) -0.026(8)
C42A 0.152(12) 0.100(8) 0.093(10) 0.021(7) 0.064(9) 0.027(8)
C43A 0.175(14) 0.129(10) 0.081(8) -0.002(7) 0.057(9) 0.021(10)
C44A 0.145(12) 0.106(9) 0.105(10) 0.010(7) 0.059(10) -0.015(8)
C45A 0.114(10) 0.117(8) 0.077(8) 0.004(7) 0.036(7) -0.011(8)
C46A 0.208(15) 0.126(9) 0.113(11) 0.005(8) 0.093(12) 0.017(9)
C47A 0.130(11) 0.136(10) 0.106(11) 0.010(7) 0.050(9) 0.034(9)
C48A 0.193(15) 0.104(8) 0.107(10) 0.000(7) 0.102(11) -0.014(9)
C49A 0.144(13) 0.102(9) 0.125(12) 0.019(8) 0.053(11) -0.010(9)
F1A 0.136(5) 0.115(4) 0.112(4) 0.009(3) 0.069(4) 0.033(4)
N1A 0.153(10) 0.116(8) 0.134(10) -0.022(7) 0.084(9) -0.010(7)
N3A 0.157(9) 0.117(7) 0.097(7) -0.016(5) 0.075(7) -0.010(6)
N5A 0.152(10) 0.108(7) 0.085(7) -0.008(5) 0.062(8) 0.005(7)
N6A 0.167(13) 0.123(8) 0.081(9) -0.026(7) 0.074(10) -0.035(8)
C6C' 0.167(13) 0.123(8) 0.081(9) -0.026(7) 0.074(10) -0.035(8)
N7A 0.128(8) 0.127(7) 0.093(7) -0.006(6) 0.064(7) 0.000(6)
N8A 0.139(8) 0.115(7) 0.094(7) 0.008(5) 0.054(7) -0.011(6)
O1A 0.205(9) 0.168(8) 0.143(7) -0.064(6) 0.121(7) -0.060(7)
O2A 0.196(10) 0.174(8) 0.124(7) 0.011(6) 0.090(7) 0.047(7)
C5B 0.158(12) 0.121(10) 0.086(8) -0.023(7) 0.071(9) -0.039(9)
C4B 0.154(12) 0.120(10) 0.134(11) -0.046(8) 0.073(9) -0.046(9)
C3B 0.197(15) 0.163(13) 0.084(9) -0.029(8) 0.073(10) -0.071(12)
C2B 0.212(14) 0.116(9) 0.102(9) -0.022(7) 0.099(11) -0.035(9)
C1B 0.189(15) 0.100(9) 0.154(14) 0.001(9) 0.116(12) -0.013(10)
N1B 0.133(8) 0.133(8) 0.080(6) -0.005(5) 0.060(6) -0.012(6)
C6B 0.128(10) 0.078(7) 0.110(10) 0.001(6) 0.062(8) -0.004(6)
C7B 0.148(11) 0.130(10) 0.072(7) -0.006(7) 0.049(8) -0.026(9)
C8B 0.117(10) 0.135(11) 0.115(11) 0.012(8) 0.059(9) 0.004(9)
C9B 0.130(11) 0.117(10) 0.095(10) -0.015(8) 0.055(9) -0.034(9)
C10B 0.135(11) 0.087(8) 0.098(10) 0.003(7) 0.049(9) 0.009(8)
C11B 0.124(11) 0.162(13) 0.138(14) 0.022(10) 0.027(10) 0.026(10)
C12B 0.165(15) 0.206(16) 0.113(11) -0.035(12) 0.065(12) -0.057(14)
C13B 0.135(11) 0.193(14) 0.088(9) 0.013(9) 0.027(9) -0.019(10)
C14B 0.138(12) 0.123(10) 0.127(13) 0.002(9) 0.052(11) -0.003(10)
N2B 0.135(9) 0.140(8) 0.078(7) -0.006(6) 0.040(6) -0.022(7)
N3B 0.136(9) 0.146(9) 0.090(7) 0.008(7) 0.036(6) 0.011(8)
N4B 0.143(9) 0.101(7) 0.128(8) 0.004(7) 0.065(8) 0.005(7)
C9C 0.165(15) 0.165(12) 0.057(9) 0.000(9) 0.024(11) -0.024(11)
C10C 0.129(11) 0.138(10) 0.118(12) 0.012(9) 0.059(9) -0.018(9)
C11C 0.24(2) 0.128(10) 0.097(11) -0.027(8) 0.107(14) -0.042(12)
C12C 0.205(16) 0.145(11) 0.049(9) -0.004(7) 0.035(10) -0.049(11)
C13C 0.190(16) 0.202(15) 0.042(8) -0.036(8) 0.048(10) -0.076(13)
C14C 0.173(13) 0.120(9) 0.060(8) 0.002(6) 0.033(8) -0.050(9)
C15C 0.181(16) 0.119(10) 0.123(13) 0.016(9) 0.096(13) -0.033(10)
C16C 0.168(14) 0.119(10) 0.083(11) 0.022(8) 0.047(11) -0.008(10)
C17C 0.201(16) 0.150(10) 0.075(11) -0.012(8) 0.081(12) -0.018(10)
N17C 0.201(16) 0.150(10) 0.075(11) -0.012(8) 0.081(12) -0.018(10)
C23C 0.123(10) 0.124(9) 0.087(8) 0.037(7) 0.024(7) 0.002(8)
C18C 0.153(11) 0.104(8) 0.100(10) 0.021(7) 0.076(9) 0.003(8)
C19C 0.140(11) 0.106(8) 0.080(8) 0.022(6) 0.052(8) 0.019(8)
C20C 0.111(9) 0.120(8) 0.071(8) 0.029(6) 0.029(7) 0.032(7)
C21C 0.143(11) 0.148(10) 0.074(8) 0.008(7) 0.034(8) -0.015(9)
C22C 0.133(10) 0.128(9) 0.108(9) 0.010(7) 0.073(9) 0.002(7)
C49C 0.124(9) 0.192(13) 0.119(7) 0.013(8) 0.070(7) -0.016(8)
C48C 0.159(12) 0.210(15) 0.111(8) 0.000(8) 0.072(8) -0.033(9)
C47C 0.193(16) 0.241(18) 0.140(8) -0.023(11) 0.095(10) -0.012(11)
C46C 0.216(15) 0.193(13) 0.145(8) 0.016(9) 0.107(9) 0.007(11)
C45C 0.213(15) 0.182(13) 0.119(7) 0.042(8) 0.093(8) 0.040(10)
C50C 0.148(11) 0.159(11) 0.111(6) 0.005(7) 0.053(7) -0.014(7)
N6C 0.145(8) 0.119(7) 0.120(6) 0.014(5) 0.055(6) -0.012(6)
C42C 0.152(11) 0.108(8) 0.107(7) 0.026(6) 0.050(7) -0.018(6)
C43C 0.145(11) 0.143(11) 0.122(8) 0.031(7) 0.056(8) 0.007(7)
C44C 0.135(11) 0.177(12) 0.139(8) 0.025(8) 0.073(8) 0.005(9)
N1C 0.154(7) 0.102(6) 0.129(6) 0.010(5) 0.086(5) 0.012(6)
C1C 0.165(11) 0.110(9) 0.134(7) 0.027(8) 0.062(8) 0.039(9)
C2C 0.134(9) 0.154(12) 0.163(9) 0.007(9) 0.066(8) 0.002(8)
C3C 0.159(10) 0.144(11) 0.187(9) 0.043(10) 0.106(8) 0.026(9)
C4C 0.182(10) 0.140(11) 0.185(9) -0.002(10) 0.114(7) 0.026(10)
C8C 0.157(9) 0.114(9) 0.144(7) 0.016(7) 0.098(6) 0.014(8)
N2C 0.170(8) 0.113(7) 0.137(6) 0.003(6) 0.093(6) -0.015(6)
C7C 0.178(10) 0.105(9) 0.144(8) -0.003(7) 0.100(7) -0.013(8)
C6C 0.203(12) 0.131(10) 0.189(9) 0.013(10) 0.121(9) 0.018(11)
C5C 0.170(11) 0.142(11) 0.216(10) -0.013(11) 0.128(8) 0.014(10)
N3C 0.140(10) 0.126(8) 0.096(7) 0.010(6) 0.060(8) 0.013(7)
N4C 0.110(7) 0.142(8) 0.062(5) 0.010(5) 0.027(5) -0.026(6)
C24C 0.127(11) 0.135(10) 0.103(10) 0.019(8) 0.051(9) -0.021(9)
C25C 0.183(13) 0.155(10) 0.087(8) -0.004(8) 0.074(9) -0.037(9)
C26C 0.135(10) 0.176(12) 0.037(6) 0.005(7) 0.007(6) -0.043(9)
C27C 0.119(10) 0.128(10) 0.145(12) 0.051(9) 0.058(9) 0.016(8)
C32C 0.167(13) 0.172(12) 0.073(8) -0.020(8) 0.073(9) -0.059(10)
C31C 0.155(12) 0.143(11) 0.090(9) 0.008(8) 0.070(9) -0.007(9)
C30C 0.145(11) 0.176(12) 0.102(9) 0.021(9) 0.052(9) -0.046(10)
C29C 0.161(12) 0.141(11) 0.072(8) 0.036(7) 0.026(7) -0.008(9)
C28C 0.168(13) 0.139(11) 0.115(10) 0.014(8) 0.073(10) -0.025(10)
N5C 0.132(8) 0.143(8) 0.077(6) 0.008(5) 0.035(6) -0.005(7)
C33C 0.170(15) 0.164(12) 0.124(13) 0.027(9) 0.090(13) -0.021(11)
C34C 0.122(10) 0.159(11) 0.075(8) 0.025(7) 0.022(8) 0.001(8)
C35C 0.147(12) 0.114(9) 0.118(10) 0.035(7) 0.082(10) 0.006(8)
C36C 0.096(9) 0.130(9) 0.096(8) 0.009(7) 0.030(7) -0.009(8)
C41C 0.157(12) 0.116(9) 0.102(9) 0.023(7) 0.068(9) -0.004(9)
C40C 0.106(9) 0.159(10) 0.073(8) 0.037(7) 0.035(7) 0.022(8)
C39C 0.102(8) 0.125(9) 0.094(8) 0.019(7) 0.025(7) 0.007(7)
C38C 0.170(14) 0.126(9) 0.102(9) -0.009(7) 0.066(10) 0.003(9)
C37C 0.108(10) 0.150(11) 0.152(12) 0.000(9) 0.064(9) -0.011(9)
N7C 0.179(14) 0.146(10) 0.264(16) 0.027(11) 0.161(13) 0.004(10)
C1D 0.138(13) 0.090(8) 0.140(12) 0.014(8) 0.070(10) 0.000(8)
C2D 0.170(14) 0.121(10) 0.100(10) 0.011(8) 0.074(10) -0.003(10)
C3D 0.214(18) 0.084(9) 0.153(15) -0.026(9) 0.089(14) -0.002(10)
C4D 0.155(14) 0.125(11) 0.127(13) 0.003(9) 0.081(12) -0.005(10)
C5D 0.140(12) 0.130(9) 0.081(9) -0.005(7) 0.055(9) -0.010(9)
C6D 0.130(12) 0.153(12) 0.087(9) 0.006(8) 0.049(9) 0.001(10)
C7D 0.143(13) 0.146(12) 0.098(11) 0.022(9) 0.033(10) 0.029(10)
C8D 0.192(12) 0.122(10) 0.141(9) -0.002(9) 0.098(8) -0.003(10)
C9D 0.124(11) 0.145(11) 0.082(10) 0.025(8) 0.030(9) -0.026(9)
C10D 0.093(9) 0.143(11) 0.099(10) 0.042(9) 0.038(8) 0.017(8)
C11D 0.100(10) 0.182(13) 0.059(8) 0.024(8) 0.020(7) 0.015(10)
C12D 0.151(13) 0.123(9) 0.068(8) -0.003(7) 0.058(9) -0.018(9)
N1D 0.137(9) 0.121(7) 0.107(8) 0.002(5) 0.065(8) 0.003(7)
N2D 0.140(8) 0.114(7) 0.116(7) -0.004(6) 0.076(7) -0.011(6)
N3D 0.152(8) 0.127(7) 0.075(6) 0.006(5) 0.057(6) 0.028(6)
N4D 0.166(9) 0.114(7) 0.085(6) -0.018(5) 0.066(6) 0.000(6)
N5D 0.124(9) 0.134(8) 0.095(7) -0.013(6) 0.054(7) -0.011(7)
N6D 0.167(9) 0.128(7) 0.067(6) 0.005(5) 0.052(6) 0.009(6)
N7D 0.143(9) 0.124(8) 0.139(9) -0.002(6) 0.079(8) -0.007(6)
N8D 0.255(16) 0.120(8) 0.123(10) -0.006(6) 0.141(12) 0.004(9)
N9D 0.135(8) 0.145(8) 0.080(7) 0.021(5) 0.038(6) -0.003(6)
N10D 0.147(8) 0.123(7) 0.077(6) 0.003(5) 0.050(6) -0.002(6)
N11D 0.110(8) 0.155(9) 0.095(7) -0.002(6) 0.039(6) -0.003(7)
N12D 0.117(8) 0.138(8) 0.089(7) 0.017(5) 0.041(6) -0.014(7)
O1D 0.179(8) 0.121(6) 0.137(6) -0.003(5) 0.106(6) 0.004(5)
O2D 0.165(8) 0.184(8) 0.117(6) -0.019(5) 0.089(6) 0.017(6)
O3D 0.182(9) 0.156(8) 0.101(6) -0.001(5) 0.063(6) 0.022(7)
O4D 0.144(7) 0.122(6) 0.102(5) -0.017(4) 0.055(5) -0.002(5)
O5D 0.150(7) 0.151(6) 0.089(5) -0.014(4) 0.065(5) -0.018(5)
O6D 0.167(9) 0.180(9) 0.121(7) -0.003(5) 0.080(7) 0.036(7)
O7D 0.147(8) 0.165(8) 0.162(8) 0.014(6) 0.067(7) 0.038(7)
O8D 0.217(9) 0.131(6) 0.141(7) -0.021(5) 0.116(7) -0.001(6)
O9D 0.136(7) 0.172(8) 0.080(5) 0.017(5) 0.022(5) 0.001(6)
O10D 0.137(8) 0.154(7) 0.100(6) 0.011(5) 0.049(5) 0.008(6)
O11D 0.119(7) 0.188(8) 0.098(6) 0.013(5) 0.025(5) 0.006(6)
O12D 0.154(7) 0.165(7) 0.086(5) 0.019(5) 0.050(5) -0.019(6)
Cl19 0.252(6) 0.300(7) 0.281(7) 0.038(5) 0.161(5) 0.024(5)
Cl20 0.599(17) 0.275(8) 0.461(13) -0.072(8) 0.359(14) 0.074(10)
Cl21 0.272(6) 0.243(5) 0.174(4) -0.006(3) 0.112(4) 0.041(4)
C7R 0.236(16) 0.160(12) 0.160(12) -0.046(9) 0.136(12) -0.026(12)
Cl10 0.210(7) 0.198(6) 0.137(5) 0.013(4) 0.078(4) -0.012(5)
Cl11 0.247(8) 0.183(6) 0.196(7) 0.006(5) 0.114(6) 0.021(6)
Cl12 0.165(6) 0.200(6) 0.171(6) 0.011(4) 0.078(5) -0.004(5)
C4R 0.21(2) 0.075(11) 0.113(15) 0.019(9) 0.023(15) -0.007(12)
O1_1 0.186(9) 0.134(6) 0.133(6) -0.002(5) 0.087(6) 0.012(6)
O1_2 0.148(7) 0.125(6) 0.107(6) -0.001(4) 0.068(6) 0.017(5)
C1_2 0.144(11) 0.100(8) 0.136(11) -0.012(7) 0.079(10) -0.010(8)
C2_2 0.176(14) 0.113(10) 0.138(11) 0.035(8) 0.069(11) 0.005(9)
C3_2 0.195(14) 0.164(12) 0.149(11) 0.031(10) 0.084(11) 0.061(11)
C4_2 0.181(14) 0.174(13) 0.189(14) 0.030(10) 0.104(12) 0.054(12)
O1_3 0.204(9) 0.129(6) 0.107(6) -0.013(4) 0.074(6) 0.020(6)
O1_4 0.167(7) 0.141(6) 0.094(5) -0.018(5) 0.080(5) -0.014(6)
C1_4 0.157(11) 0.116(9) 0.114(9) -0.014(7) 0.069(8) -0.007(8)
C2_4 0.253(19) 0.169(13) 0.137(11) -0.072(10) 0.123(13) -0.019(13)
C3_4 0.219(16) 0.181(13) 0.133(11) -0.034(9) 0.099(11) -0.006(12)
C4_4 0.226(18) 0.257(19) 0.139(12) -0.076(12) 0.101(12) -0.073(16)
O1_5 0.135(7) 0.143(6) 0.098(6) 0.013(4) 0.045(5) 0.029(6)
C1_5 0.193(14) 0.126(9) 0.071(8) 0.023(6) 0.017(8) 0.021(10)
C2_5 0.178(13) 0.148(12) 0.081(8) 0.042(8) 0.017(8) 0.051(10)
C3_5 0.27(2) 0.128(11) 0.102(9) -0.015(8) 0.046(11) -0.016(11)
C4_5 0.233(17) 0.156(12) 0.132(12) 0.024(9) 0.067(12) -0.003(12)
O1_6 0.225(11) 0.208(10) 0.223(10) -0.023(8) 0.163(9) 0.012(9)
O1_7 0.174(8) 0.182(8) 0.107(6) -0.009(5) 0.064(6) -0.041(7)
O1_8 0.193(8) 0.156(7) 0.086(5) 0.006(5) 0.042(5) -0.015(7)
O1_9 0.132(7) 0.155(7) 0.126(7) 0.025(5) 0.050(6) 0.019(6)
C1_9 0.204(17) 0.135(11) 0.135(11) 0.010(9) 0.100(12) -0.023(11)
C2_9 0.157(14) 0.154(12) 0.110(10) 0.032(9) 0.056(9) 0.036(11)
C3_9 0.196(16) 0.181(13) 0.125(10) 0.012(9) 0.084(11) -0.010(12)
C4_9 0.156(13) 0.174(14) 0.188(15) -0.021(11) 0.063(11) 0.030(12)
O1_10 0.140(7) 0.286(12) 0.110(6) 0.028(7) 0.046(5) 0.046(8)

loop_
_atom_type_symbol
_atom_type_description
_atom_type_scat_dispersion_real
_atom_type_scat_dispersion_imag
_atom_type_scat_source
C C 0.0181 0.0091 'International Tables Vol C Tables 4.2.6.8 and 6.1.1.4'
H H 0.0000 0.0000 'International Tables Vol C Tables 4.2.6.8 and 6.1.1.4'
Cl Cl 0.3639 0.7018 'International Tables Vol C Tables 4.2.6.8 and 6.1.1.4'
F F 0.0727 0.0534 'International Tables Vol C Tables 4.2.6.8 and 6.1.1.4'
N N 0.0311 0.0180 'International Tables Vol C Tables 4.2.6.8 and 6.1.1.4'
O O 0.0492 0.0322 'International Tables Vol C Tables 4.2.6.8 and 6.1.1.4'

loop_
_geom_angle_atom_site_label_1
_geom_angle_atom_site_label_2
_geom_angle_atom_site_label_3
_geom_angle
_geom_angle_site_symmetry_3
O1F C1F O2F 118.0(12) .
O1F C1F C2F 118.8(13) .
O2F C1F C2F 123.2(13) .
O5F' C2F C1F 103.1(12) .
O5F C2F C1F 112.2(12) .
O5F' C2F C3F 110.1(12) .
O5F C2F C3F 109.0(11) .
C1F C2F C3F 105.7(11) .
O5F C2F H2F 110.0 .
C1F C2F H2F 110.0 .
C3F C2F H2F 110.0 .
O5F' C2F H2FA 112.4 .
C1F C2F H2FA 112.4 .
C3F C2F H2FA 112.4 .
O6F' C3F C4F 106.7(18) .
O6F C3F C4F 110.1(12) .
O6F' C3F C2F 114.6(15) .
O6F C3F C2F 111.6(11) .
C4F C3F C2F 101.3(12) .
O6F C3F H3F 111.1 .
C4F C3F H3F 111.1 .
C2F C3F H3F 111.1 .
O6F' C3F H3FA 111.2 .
C4F C3F H3FA 111.2 .
C2F C3F H3FA 111.2 .
O3F C4F O4F 118.6(16) .
O3F C4F C3F 123.8(17) .
O4F C4F C3F 117.2(14) .
C1F O2F H2FB 109.8 .
C4F O4F H4FB 114.0 .
C2F O5F H5F 99.8 .
C3F O6F H6F 101.1 .
C2F O5F' H5F' 108.1 .
C3F O6F' H6F' 111.5 .
C2A C1A C9A 120.0 .
C2A C1A N1A 116.0(7) .
C9A C1A N1A 123.1(7) .
C3A C2A C1A 120.0 .
C3A C2A H2A 120.0 .
C1A C2A H2A 120.0 .
C2A C3A C4A 120.0 .
C2A C3A H3A 120.0 .
C4A C3A H3A 120.0 .
C5A C4A C3A 120.0 .
C5A C4A H4A 120.0 .
C3A C4A H4A 120.0 .
C4A C5A C9A 120.0 .
C4A C5A C6A 120.0 .
C9A C5A C6A 120.0 .
N2A C9A C5A 120.0 .
N2A C9A C1A 120.0 .
C5A C9A C1A 120.0 .
C9A N2A C8A 120.0 .
N2A C8A C7A 120.0 .
N2A C8A C1D 119.9(9) .
C7A C8A C1D 120.1(9) .
C6A C7A C8A 120.0 .
C6A C7A H7A 120.0 .
C8A C7A H7A 120.0 .
O1_1 C6A C7A 120.9(6) .
O1_1 C6A C5A 119.1(6) .
C7A C6A C5A 120.0 .
N1D C10A C18A 115.1(12) .
N1D C10A C11A 124.5(14) .
C18A C10A C11A 119.9(13) .
C12A C11A C10A 116.5(13) .
C12A C11A H11A 121.7 .
C10A C11A H11A 121.7 .
C13A C12A C11A 126.0(12) .
C13A C12A H12A 117.0 .
C11A C12A H12A 117.0 .
C12A C13A C14A 116.2(13) .
C12A C13A H13A 121.9 .
C14A C13A H13A 121.9 .
C13A C14A C18A 122.2(12) .
C13A C14A C15A 122.1(14) .
C18A C14A C15A 115.7(13) .
C16A C15A O1_2 125.0(15) .
C16A C15A C14A 120.2(15) .
O1_2 C15A C14A 114.7(13) .
C15A C16A C17A 119.0(13) .
C15A C16A H16A 120.5 .
C17A C16A H16A 120.5 .
N3A C17A C16A 124.1(9) .
N3A C17A C2D 119.8(15) .
C16A C17A C2D 116.2(14) .
N3A C18A C14A 123.9(14) .
N3A C18A C10A 117.3(13) .
C14A C18A C10A 118.8(11) .
C20A C19A C27A 120.0 .
C20A C19A N2D 125.8(6) .
C27A C19A N2D 114.2(6) .
C21A C20A C19A 120.0 .
C21A C20A H20A 120.0 .
C19A C20A H20A 120.0 .
C20A C21A C22A 120.0 .
C20A C21A H21A 120.0 .
C22A C21A H21A 120.0 .
C21A C22A C23A 120.0 .
C21A C22A H22A 120.0 .
C23A C22A H22A 120.0 .
C27A C23A C22A 120.0 .
C27A C23A C24A 120.0 .
C22A C23A C24A 120.0 .
N4A C27A C23A 120.0 .
N4A C27A C19A 120.0 .
C23A C27A C19A 120.0 .
C27A N4A C26A 120.0 .
N4A C26A C25A 120.0 .
N4A C26A C3D 116.8(10) .
C25A C26A C3D 123.2(10) .
C24A C25A C26A 120.0 .
C24A C25A H25A 120.0 .
C26A C25A H25A 120.0 .
O1_3 C24A C25A 120.6(6) .
O1_3 C24A C23A 119.4(6) .
C25A C24A C23A 120.0 .
F1A C29A C30A 117.8(7) .
F1A C29A C28A 122.2(7) .
C30A C29A C28A 120.0 .
C29A C30A C31A 120.0 .
C29A C30A N4D 116.1(7) .
C31A C30A N4D 123.7(7) .
C32A C31A C30A 120.0 .
C32A C31A H31A 120.0 .
C30A C31A H31A 120.0 .
C31A C32A C33A 120.0 .
C31A C32A H32A 120.0 .
C33A C32A H32A 120.0 .
C28A C33A C32A 120.0 .
C28A C33A H33A 120.0 .
C32A C33A H33A 120.0 .
C33A C28A C29A 120.0 .
C33A C28A N3D 127.0(8) .
C29A C28A N3D 113.0(8) .
N5A C34A C35A 123.2(14) .
N5A C34A C4D 114.5(13) .
C35A C34A C4D 122.2(15) .
C36A C35A C34A 121.1(13) .
C36A C35A H35A 119.4 .
C34A C35A H35A 119.4 .
O1_4 C36A C35A 123.6(14) .
O1_4 C36A C37A 119.7(13) .
C35A C36A C37A 116.6(13) .
C41A C37A C36A 116.3(15) .
C41A C37A C38A 120.4(13) .
C36A C37A C38A 123.2(13) .
C39A C38A C37A 120.1(12) .
C39A C38A H38A 119.9 .
C37A C38A H38A 119.9 .
C38A C39A C40A 118.7(14) .
C38A C39A H39A 120.6 .
C40A C39A H39A 120.6 .
N6A C40A C39A 123.0(14) .
N6A C40A N5D 112.6(11) .
C39A C40A N5D 124.1(15) .
N5A C41A C37A 128.1(15) .
N5A C41A N6A 115.1(12) .
C37A C41A N6A 116.8(14) .
N7A C42A C43A 124.8(11) .
N7A C42A C5D 114.7(13) .
C43A C42A C5D 120.5(13) .
C42A C43A C44A 122.7(12) .
C42A C43A H43A 118.7 .
C44A C43A H43A 118.7 .
O1_5 C44A C45A 116.0(13) .
O1_5 C44A C43A 129.1(13) .
C45A C44A C43A 114.8(14) .
C46A C45A C44A 125.1(15) .
C46A C45A C49A 116.5(12) .
C44A C45A C49A 118.4(13) .
C47A C46A C45A 121.6(14) .
C47A C46A H46A 119.2 .
C45A C46A H46A 119.2 .
C48A C47A C46A 118.7(14) .
C48A C47A H47A 120.7 .
C46A C47A H47A 120.7 .
C47A C48A N6D 125.6(12) .
C47A C48A N8A 125.2(14) .
N6D C48A N8A 109.1(14) .
N8A C49A N7A 113.6(14) .
N8A C49A C45A 123.1(14) .
N7A C49A C45A 123.3(13) .
O2A N1A O1A 122.5(13) .
O2A N1A C1A 120.4(12) .
O1A N1A C1A 117.0(12) .
C17A N3A C18A 117.0(11) .
C41A N5A C34A 114.4(12) .
F1C' N6A C40A 118.6(14) .
F1C' N6A C41A 120.7(14) .
C40A N6A C41A 120.7(12) .
C42A N7A C49A 116.0(11) .
C49A N8A C48A 114.8(13) .
C4B C5B N1B 120.0 .
C4B C5B C6B 120.9(8) .
N1B C5B C6B 118.9(8) .
C5B C4B C3B 120.0 .
C5B C4B H4B 120.0 .
C3B C4B H4B 120.0 .
C2B C3B C4B 120.0 .
C2B C3B H3B 120.0 .
C4B C3B H3B 120.0 .
C3B C2B C1B 120.0 .
C3B C2B H2B 120.0 .
C1B C2B H2B 120.0 .
C2B C1B N1B 120.0 .
C2B C1B C6D 120.9(9) .
N1B C1B C6D 119.1(9) .
C1B N1B C5B 120.0 .
N2B C6B C7B 121.8(11) .
N2B C6B C5B 114.2(11) .
C7B C6B C5B 123.9(12) .
C8B C7B C6B 117.4(11) .
C8B C7B H7B 121.3 .
C6B C7B H7B 121.3 .
C7B C8B C9B 119.2(13) .
C7B C8B H8B 120.4 .
C9B C8B H8B 120.4 .
N3B C9B C10B 114.1(13) .
N3B C9B C8B 121.4(14) .
C10B C9B C8B 124.5(14) .
N4B C10B C11B 124.3(14) .
N4B C10B C9B 117.9(13) .
C11B C10B C9B 117.5(14) .
C12B C11B C10B 115.9(16) .
C12B C11B H11B 122.1 .
C10B C11B H11B 122.1 .
C11B C12B C13B 124.1(16) .
C11B C12B H12B 118.0 .
C13B C12B H12B 118.0 .
C14B C13B C12B 111.2(16) .
C14B C13B H13B 124.4 .
C12B C13B H13B 124.4 .
N4B C14B C13B 127.4(16) .
N4B C14B C7D 118.7(13) .
C13B C14B C7D 113.9(16) .
C6B N2B N3B 120.7(10) .
C9B N3B N2B 119.4(11) .
C10B N4B C14B 116.8(13) .
C10C C9C C17C 126.9(17) .
C10C C9C N8D 119(2) .
C17C C9C N8D 113.8(15) .
C9C C10C C11C 116.5(16) .
C9C C10C H10C 121.8 .
C11C C10C H10C 121.8 .
C10C C11C C12C 121.0(14) .
C10C C11C H11C 119.5 .
C12C C11C H11C 119.5 .
C13C C12C C16C 118.8(19) .
C13C C12C C11C 124.9(14) .
C16C C12C C11C 115.6(18) .
C14C C13C C12C 119.5(13) .
C14C C13C O1_7 121.5(19) .
C12C C13C O1_7 118.5(17) .
C13C C14C C15C 119.4(15) .
C13C C14C H14C 120.3 .
C15C C14C H14C 120.3 .
N3C C15C C14C 124.3(14) .
N3C C15C C9D 114.2(14) .
C14C C15C C9D 121.2(16) .
C17C C16C N3C 115.7(14) .
C17C C16C C12C 120.9(18) .
N3C C16C C12C 123.1(19) .
F1C C17C C9C 118.3(17) .
F1C C17C C16C 123.0(16) .
C9C C17C C16C 118.2(15) .
C18C C23C C22C 120.0 .
C18C C23C H23C 120.0 .
C22C C23C H23C 120.0 .
C19C C18C C23C 120.0 .
C19C C18C N9D 113.3(8) .
C23C C18C N9D 126.6(8) .
F2C C19C C20C 120.3(8) .
F2C C19C C18C 119.6(8) .
C20C C19C C18C 120.0 .
N10D C20C C19C 113.9(8) .
N10D C20C C21C 126.0(8) .
C19C C20C C21C 120.0 .
C22C C21C C20C 120.0 .
C22C C21C H21C 120.0 .
C20C C21C H21C 120.0 .
C21C C22C C23C 120.0 .
C21C C22C H22C 120.0 .
C23C C22C H22C 120.0 .
C48C C49C C50C 120.0 .
C48C C49C N7C 105.7(4) .
C50C C49C N7C 134.4(4) .
C49C C48C C47C 120.0 .
C49C C48C H48C 120.0 .
C47C C48C H48C 120.0 .
C46C C47C C48C 120.0 .
C46C C47C H47C 120.0 .
C48C C47C H47C 120.0 .
C47C C46C C45C 120.0 .
C47C C46C H46C 120.0 .
C45C C46C H46C 120.0 .
C50C C45C C46C 120.0 .
C50C C45C C44C 120.0 .
C46C C45C C44C 120.0 .
N6C C50C C45C 120.0 .
N6C C50C C49C 120.0 .
C45C C50C C49C 120.0 .
C50C N6C C42C 120.0 .
N6C C42C C43C 120.0 .
N6C C42C C12D 117.0(8) .
C43C C42C C12D 121.9(8) .
C44C C43C C42C 120.0 .
C44C C43C H43C 120.0 .
C42C C43C H43C 120.0 .
O1_10 C44C C43C 121.1(6) .
O1_10 C44C C45C 118.2(5) .
C43C C44C C45C 120.0 .
C1C N1C C8C 120.0 .
N7D C1C N1C 111.9(7) .
N7D C1C C2C 128.0(7) .
N1C C1C C2C 120.0 .
C3C C2C C1C 120.0 .
C3C C2C H2C 120.0 .
C1C C2C H2C 120.0 .
C2C C3C C4C 120.0 .
C2C C3C H3C 120.0 .
C4C C3C H3C 120.0 .
C3C C4C C5C 120.0 .
C3C C4C C8C 120.0 .
C5C C4C C8C 120.0 .
N2C C8C N1C 120.0 .
N2C C8C C4C 120.0 .
N1C C8C C4C 120.0 .
C8C N2C C7C 120.0 .
N2C C7C C6C 120.0 .
N2C C7C C8D 110.3(9) .
C6C C7C C8D 129.6(9) .
C7C C6C C5C 120.0 .
C7C C6C H6C 120.0 .
C5C C6C H6C 120.0 .
C6C C5C C4C 120.0 .
C6C C5C O1_6 123.5(6) .
C4C C5C O1_6 116.1(6) .
C15C N3C C16C 114.6(13) .
C24C N4C C32C 120.0 .
N4C C24C C25C 120.0 .
N4C C24C C10D 113.8(9) .
C25C C24C C10D 126.1(8) .
C26C C25C C24C 120.0 .
C26C C25C H25C 120.0 .
C24C C25C H25C 120.0 .
C25C C26C C27C 120.0 .
C25C C26C O1_8 117.5(6) .
C27C C26C O1_8 122.4(6) .
C26C C27C C32C 120.0 .
C26C C27C C28C 120.0 .
C32C C27C C28C 120.0 .
C31C C32C C27C 120.0 .
C31C C32C N4C 120.0 .
C27C C32C N4C 120.0 .
C32C C31C C30C 120.0 .
C32C C31C N11D 116.0(7) .
C30C C31C N11D 123.8(6) .
C29C C30C C31C 120.0 .
C29C C30C H30C 120.0 .
C31C C30C H30C 120.0 .
C30C C29C C28C 120.0 .
C30C C29C H29C 120.0 .
C28C C29C H29C 120.0 .
C29C C28C C27C 120.0 .
C29C C28C H28C 120.0 .
C27C C28C H28C 120.0 .
C33C N5C C41C 120.0 .
C34C C33C N5C 120.0 .
C34C C33C C11D 120.6(9) .
N5C C33C C11D 119.3(9) .
C33C C34C C35C 120.0 .
C33C C34C H34C 120.0 .
C35C C34C H34C 120.0 .
C36C C35C C34C 120.0 .
C36C C35C O1_9 117.0(6) .
C34C C35C O1_9 122.9(6) .
C35C C36C C41C 120.0 .
C35C C36C C37C 120.0 .
C41C C36C C37C 120.0 .
C36C C41C C40C 120.0 .
C36C C41C N5C 120.0 .
C40C C41C N5C 120.0 .
C39C C40C C41C 120.0 .
C39C C40C N12D 127.8(6) .
C41C C40C N12D 111.9(6) .
C40C C39C C38C 120.0 .
C40C C39C H39C 120.0 .
C38C C39C H39C 120.0 .
C37C C38C C39C 120.0 .
C37C C38C H38C 120.0 .
C39C C38C H38C 120.0 .
C38C C37C C36C 120.0 .
C38C C37C H37C 120.0 .
C36C C37C H37C 120.0 .
O2C' N7C O1C' 125(2) .
O1C N7C O2C 115.4(12) .
O1C N7C C49C 145.0(11) .
O2C' N7C C49C 110.0(17) .
O1C' N7C C49C 108.9(10) .
O2C N7C C49C 99.6(9) .
O1D C1D N1D 128.3(13) .
O1D C1D C8A 119.0(14) .
N1D C1D C8A 112.7(12) .
O2D C2D N2D 127.6(9) .
O2D C2D C17A 124.3(15) .
N2D C2D C17A 108.1(14) .
O3D C3D N3D 123.6(13) .
O3D C3D C26A 117.4(16) .
N3D C3D C26A 118.9(15) .
O4D C4D N4D 123.2(15) .
O4D C4D C34A 119.6(14) .
N4D C4D C34A 117.2(14) .
O5D C5D N5D 127.2(12) .
O5D C5D C42A 119.4(15) .
N5D C5D C42A 113.3(13) .
O6D C6D N6D 125.7(13) .
O6D C6D C1B 115.4(13) .
N6D C6D C1B 118.9(14) .
O7D C7D N7D 119.5(14) .
O7D C7D C14B 122.0(14) .
N7D C7D C14B 118.5(11) .
O8D C8D N8D 127.4(15) .
O8D C8D C7C 113.7(16) .
N8D C8D C7C 118.5(16) .
O9D C9D N9D 126.1(14) .
O9D C9D C15C 120.9(14) .
N9D C9D C15C 112.9(12) .
O10D C10D N10D 127.0(11) .
O10D C10D C24C 116.5(14) .
N10D C10D C24C 116.1(12) .
O11D C11D N11D 127.9(13) .
O11D C11D C33C 121.4(15) .
N11D C11D C33C 110.7(12) .
O12D C12D N12D 127.1(11) .
O12D C12D C42C 116.4(14) .
N12D C12D C42C 116.5(12) .
C1D N1D C10A 125.4(12) .
C1D N1D H1D 117.3 .
C10A N1D H1D 117.3 .
C2D N2D C19A 124.7(8) .
C2D N2D H2D 117.6 .
C19A N2D H2D 117.6 .
C3D N3D C28A 125.7(11) .
C3D N3D H3D 117.2 .
C28A N3D H3D 117.2 .
C4D N4D C30A 131.5(11) .
C4D N4D H4D 114.3 .
C30A N4D H4D 114.3 .
C5D N5D C40A 127.5(12) .
C5D N5D H5D 116.3 .
C40A N5D H5D 116.3 .
C6D N6D C48A 121.1(12) .
C6D N6D H6D 119.5 .
C48A N6D H6D 119.5 .
C7D N7D C1C 123.5(11) .
C7D N7D H7D 118.2 .
C1C N7D H7D 118.2 .
C9C N8D C8D 131.0(16) .
C9C N8D H8D 114.5 .
C8D N8D H8D 114.5 .
C9D N9D C18C 127.3(11) .
C9D N9D H9D 116.3 .
C18C N9D H9D 116.4 .
C10D N10D C20C 124.2(10) .
C10D N10D H10D 117.9 .
C20C N10D H10D 117.9 .
C11D N11D C31C 128.6(10) .
C11D N11D H11D 115.7 .
C31C N11D H11D 115.7 .
C12D N12D C40C 125.9(9) .
C12D N12D H12D 117.0 .
C40C N12D H12D 117.0 .
C1R Cl3 Cl3 160.8(10) 7_666
Cl3 C1R Cl1 106.8(9) .
Cl3 C1R Cl2 118.9(10) .
Cl1 C1R Cl2 119.5(12) .
Cl3 C1R H1R 103.0 .
Cl1 C1R H1R 103.0 .
Cl2 C1R H1R 103.0 .
Cl30 C10R Cl29 103.0(8) .
Cl30 C10R Cl28 112.4(9) .
Cl29 C10R Cl28 103.8(9) .
Cl30 C10R H10R 112.4 .
Cl29 C10R H10R 112.4 .
Cl28 C10R H10R 112.4 .
Cl15 C5R Cl14 111.3(6) .
Cl15 C5R Cl13 104.8(7) .
Cl14 C5R Cl13 103.2(7) .
Cl15 C5R H5R 112.3 .
Cl14 C5R H5R 112.3 .
Cl13 C5R H5R 112.3 .
Cl27 C9R Cl26 122.0(12) .
Cl27 C9R Cl25 104.9(10) .
Cl26 C9R Cl25 107.5(9) .
Cl27 C9R H9R 107.2 .
Cl26 C9R H9R 107.2 .
Cl25 C9R H9R 107.2 .
Cl9 C3R Cl8 107.2(8) .
Cl9 C3R Cl7 110.9(8) .
Cl8 C3R Cl7 110.9(8) .
Cl9 C3R H3R 109.3 .
Cl8 C3R H3R 109.3 .
Cl7 C3R H3R 109.3 .
Cl21 C7R Cl19 108.7(7) .
Cl21 C7R Cl20 103.8(7) .
Cl19 C7R Cl20 105.7(6) .
Cl21 C7R H7R 112.7 .
Cl19 C7R H7R 112.7 .
Cl20 C7R H7R 112.7 .
Cl10 C4R Cl12 112.4(10) .
Cl10 C4R Cl11 114.0(9) .
Cl12 C4R Cl11 112.1(10) .
Cl10 C4R H4R 105.9 .
Cl12 C4R H4R 105.9 .
Cl11 C4R H4R 105.9 .
Cl4 C2R Cl6 113.9(9) .
Cl4 C2R Cl5 113.6(9) .
Cl6 C2R Cl5 108.4(8) .
Cl4 C2R H2R 106.8 .
Cl6 C2R H2R 106.8 .
Cl5 C2R H2R 106.8 .
Cl18 C6R Cl17 112.6(8) .
Cl18 C6R Cl16 112.4(8) .
Cl17 C6R Cl16 111.8(7) .
Cl18 C6R H6R 106.5 .
Cl17 C6R H6R 106.5 .
Cl16 C6R H6R 106.5 .
Cl22 C8R Cl23 108.2(7) .
Cl22 C8R Cl24 111.1(8) .
Cl23 C8R Cl24 107.5(7) .
Cl22 C8R H8R 110.0 .
Cl23 C8R H8R 110.0 .
Cl24 C8R H8R 110.0 .
C6A O1_1 C1_1 120.3(8) .
O1_1 C1_1 C2_1 110.9(9) .
O1_1 C1_1 H1A_1 109.5 .
C2_1 C1_1 H1A_1 109.5 .
O1_1 C1_1 H1B_1 109.5 .
C2_1 C1_1 H1B_1 109.5 .
H1A_1 C1_1 H1B_1 108.1 .
C1_1 C2_1 C3_1 111.2(11) .
C1_1 C2_1 C4_1 113.1(10) .
C3_1 C2_1 C4_1 110.3(12) .
C1_1 C2_1 H2_1 107.3 .
C3_1 C2_1 H2_1 107.3 .
C4_1 C2_1 H2_1 107.3 .
C2_1 C3_1 H3A_1 109.5 .
C2_1 C3_1 H3B_1 109.5 .
H3A_1 C3_1 H3B_1 109.5 .
C2_1 C3_1 H3C_1 109.5 .
H3A_1 C3_1 H3C_1 109.5 .
H3B_1 C3_1 H3C_1 109.5 .
C2_1 C4_1 H4A_1 109.5 .
C2_1 C4_1 H4B_1 109.5 .
H4A_1 C4_1 H4B_1 109.5 .
C2_1 C4_1 H4C_1 109.5 .
H4A_1 C4_1 H4C_1 109.5 .
H4B_1 C4_1 H4C_1 109.5 .
C15A O1_2 C1_2 118.2(9) .
O1_2 C1_2 C2_2 110.3(9) .
O1_2 C1_2 H1A_2 109.6 .
C2_2 C1_2 H1A_2 109.6 .
O1_2 C1_2 H1B_2 109.6 .
C2_2 C1_2 H1B_2 109.6 .
H1A_2 C1_2 H1B_2 108.1 .
C3_2 C2_2 C4_2 108.0(10) .
C3_2 C2_2 C1_2 110.0(10) .
C4_2 C2_2 C1_2 112.4(10) .
C3_2 C2_2 H2_2 108.8 .
C4_2 C2_2 H2_2 108.8 .
C1_2 C2_2 H2_2 108.8 .
C2_2 C3_2 H3A_2 109.5 .
C2_2 C3_2 H3B_2 109.5 .
H3A_2 C3_2 H3B_2 109.5 .
C2_2 C3_2 H3C_2 109.5 .
H3A_2 C3_2 H3C_2 109.5 .
H3B_2 C3_2 H3C_2 109.5 .
C2_2 C4_2 H4A_2 109.5 .
C2_2 C4_2 H4B_2 109.5 .
H4A_2 C4_2 H4B_2 109.5 .
C2_2 C4_2 H4C_2 109.5 .
H4A_2 C4_2 H4C_2 109.5 .
H4B_2 C4_2 H4C_2 109.5 .
C24A O1_3 C1_3 120.7(8) .
O1_3 C1_3 C2_3 112.7(11) .
O1_3 C1_3 H1A_3 109.1 .
C2_3 C1_3 H1A_3 109.1 .
O1_3 C1_3 H1B_3 109.1 .
C2_3 C1_3 H1B_3 109.1 .
H1A_3 C1_3 H1B_3 107.8 .
C1_3 C2_3 C3_3 106.0(11) .
C1_3 C2_3 C4_3 105.5(13) .
C3_3 C2_3 C4_3 115.6(15) .
C1_3 C2_3 H2_3 109.8 .
C3_3 C2_3 H2_3 109.8 .
C4_3 C2_3 H2_3 109.8 .
C2_3 C3_3 H3A_3 109.5 .
C2_3 C3_3 H3B_3 109.5 .
H3A_3 C3_3 H3B_3 109.5 .
C2_3 C3_3 H3C_3 109.5 .
H3A_3 C3_3 H3C_3 109.5 .
H3B_3 C3_3 H3C_3 109.5 .
C2_3 C4_3 H4A_3 109.5 .
C2_3 C4_3 H4B_3 109.5 .
H4A_3 C4_3 H4B_3 109.5 .
C2_3 C4_3 H4C_3 109.5 .
H4A_3 C4_3 H4C_3 109.5 .
H4B_3 C4_3 H4C_3 109.5 .
C36A O1_4 C1_4 118.9(10) .
O1_4 C1_4 C2_4 108.4(9) .
O1_4 C1_4 H1A_4 110.0 .
C2_4 C1_4 H1A_4 110.0 .
O1_4 C1_4 H1B_4 110.0 .
C2_4 C1_4 H1B_4 110.0 .
H1A_4 C1_4 H1B_4 108.4 .
C1_4 C2_4 C4_4 112.7(10) .
C1_4 C2_4 C3_4 106.8(10) .
C4_4 C2_4 C3_4 112.1(12) .
C1_4 C2_4 H2_4 108.4 .
C4_4 C2_4 H2_4 108.4 .
C3_4 C2_4 H2_4 108.4 .
C2_4 C3_4 H3A_4 109.5 .
C2_4 C3_4 H3B_4 109.5 .
H3A_4 C3_4 H3B_4 109.5 .
C2_4 C3_4 H3C_4 109.5 .
H3A_4 C3_4 H3C_4 109.5 .
H3B_4 C3_4 H3C_4 109.5 .
C2_4 C4_4 H4A_4 109.5 .
C2_4 C4_4 H4B_4 109.5 .
H4A_4 C4_4 H4B_4 109.5 .
C2_4 C4_4 H4C_4 109.5 .
H4A_4 C4_4 H4C_4 109.5 .
H4B_4 C4_4 H4C_4 109.5 .
C44A O1_5 C1_5 120.0(10) .
O1_5 C1_5 C2_5 110.1(9) .
O1_5 C1_5 H1A_5 109.6 .
C2_5 C1_5 H1A_5 109.6 .
O1_5 C1_5 H1B_5 109.6 .
C2_5 C1_5 H1B_5 109.6 .
H1A_5 C1_5 H1B_5 108.2 .
C3_5 C2_5 C1_5 113.5(12) .
C3_5 C2_5 C4_5 107.3(9) .
C1_5 C2_5 C4_5 110.5(10) .
C3_5 C2_5 H2_5 108.5 .
C1_5 C2_5 H2_5 108.5 .
C4_5 C2_5 H2_5 108.5 .
C2_5 C3_5 H3A_5 109.5 .
C2_5 C3_5 H3B_5 109.5 .
H3A_5 C3_5 H3B_5 109.5 .
C2_5 C3_5 H3C_5 109.5 .
H3A_5 C3_5 H3C_5 109.5 .
H3B_5 C3_5 H3C_5 109.5 .
C2_5 C4_5 H4A_5 109.5 .
C2_5 C4_5 H4B_5 109.5 .
H4A_5 C4_5 H4B_5 109.5 .
C2_5 C4_5 H4C_5 109.5 .
H4A_5 C4_5 H4C_5 109.5 .
H4B_5 C4_5 H4C_5 109.5 .
C5C O1_6 C1_6 117.0(11) .
O1_6 C1_6 C2_6 100.4(13) .
O1_6 C1_6 H1A_6 111.7 .
C2_6 C1_6 H1A_6 111.7 .
O1_6 C1_6 H1B_6 111.7 .
C2_6 C1_6 H1B_6 111.7 .
H1A_6 C1_6 H1B_6 109.5 .
C4_6 C2_6 C3_6 102.5(19) .
C4_6 C2_6 C1_6 107.4(16) .
C3_6 C2_6 C1_6 114.3(19) .
C4_6 C2_6 H2_6 110.8 .
C3_6 C2_6 H2_6 110.8 .
C1_6 C2_6 H2_6 110.8 .
C2_6 C3_6 H3A_6 109.5 .
C2_6 C3_6 H3B_6 109.5 .
H3A_6 C3_6 H3B_6 109.5 .
C2_6 C3_6 H3C_6 109.5 .
H3A_6 C3_6 H3C_6 109.5 .
H3B_6 C3_6 H3C_6 109.5 .
C2_6 C4_6 H4A_6 109.5 .
C2_6 C4_6 H4B_6 109.5 .
H4A_6 C4_6 H4B_6 109.5 .
C2_6 C4_6 H4C_6 109.5 .
H4A_6 C4_6 H4C_6 109.5 .
H4B_6 C4_6 H4C_6 109.5 .
C13C O1_7 C1_7 120.5(13) .
O1_7 C1_7 C2_7 110.4(11) .
O1_7 C1_7 H1A_7 109.6 .
C2_7 C1_7 H1A_7 109.6 .
O1_7 C1_7 H1B_7 109.6 .
C2_7 C1_7 H1B_7 109.6 .
H1A_7 C1_7 H1B_7 108.1 .
C3_7 C2_7 C4_7 121.9(18) .
C3_7 C2_7 C1_7 112.9(17) .
C4_7 C2_7 C1_7 108.4(13) .
C3_7 C2_7 H2_7 103.9 .
C4_7 C2_7 H2_7 103.9 .
C1_7 C2_7 H2_7 103.9 .
C2_7 C3_7 H3A_7 109.5 .
C2_7 C3_7 H3B_7 109.5 .
H3A_7 C3_7 H3B_7 109.5 .
C2_7 C3_7 H3C_7 109.5 .
H3A_7 C3_7 H3C_7 109.5 .
H3B_7 C3_7 H3C_7 109.5 .
C2_7 C4_7 H4A_7 109.5 .
C2_7 C4_7 H4B_7 109.5 .
H4A_7 C4_7 H4B_7 109.5 .
C2_7 C4_7 H4C_7 109.5 .
H4A_7 C4_7 H4C_7 109.5 .
H4B_7 C4_7 H4C_7 109.5 .
C26C O1_8 C1_8 122.8(8) .
O1_8 C1_8 C2_8 109.0(11) .
O1_8 C1_8 H1A_8 109.9 .
C2_8 C1_8 H1A_8 109.9 .
O1_8 C1_8 H1B_8 109.9 .
C2_8 C1_8 H1B_8 109.9 .
H1A_8 C1_8 H1B_8 108.3 .
C1_8 C2_8 C3_8 102.1(12) .
C1_8 C2_8 C4_8 108.7(13) .
C3_8 C2_8 C4_8 108.1(15) .
C1_8 C2_8 H2_8 112.4 .
C3_8 C2_8 H2_8 112.4 .
C4_8 C2_8 H2_8 112.5 .
C2_8 C3_8 H3A_8 109.5 .
C2_8 C3_8 H3B_8 109.5 .
H3A_8 C3_8 H3B_8 109.5 .
C2_8 C3_8 H3C_8 109.5 .
H3A_8 C3_8 H3C_8 109.5 .
H3B_8 C3_8 H3C_8 109.5 .
C2_8 C4_8 H4A_8 109.5 .
C2_8 C4_8 H4B_8 109.5 .
H4A_8 C4_8 H4B_8 109.5 .
C2_8 C4_8 H4C_8 109.5 .
H4A_8 C4_8 H4C_8 109.5 .
H4B_8 C4_8 H4C_8 109.5 .
C35C O1_9 C1_9 120.7(8) .
O1_9 C1_9 C2_9 108.9(10) .
O1_9 C1_9 H1A_9 109.9 .
C2_9 C1_9 H1A_9 109.9 .
O1_9 C1_9 H1B_9 109.9 .
C2_9 C1_9 H1B_9 109.9 .
H1A_9 C1_9 H1B_9 108.3 .
C3_9 C2_9 C1_9 108.2(11) .
C3_9 C2_9 C4_9 110.7(11) .
C1_9 C2_9 C4_9 112.3(11) .
C3_9 C2_9 H2_9 108.5 .
C1_9 C2_9 H2_9 108.5 .
C4_9 C2_9 H2_9 108.5 .
C2_9 C3_9 H3A_9 109.5 .
C2_9 C3_9 H3B_9 109.5 .
H3A_9 C3_9 H3B_9 109.5 .
C2_9 C3_9 H3C_9 109.5 .
H3A_9 C3_9 H3C_9 109.5 .
H3B_9 C3_9 H3C_9 109.5 .
C2_9 C4_9 H4A_9 109.5 .
C2_9 C4_9 H4B_9 109.5 .
H4A_9 C4_9 H4B_9 109.5 .
C2_9 C4_9 H4C_9 109.5 .
H4A_9 C4_9 H4C_9 109.5 .
H4B_9 C4_9 H4C_9 109.5 .
C44C O1_10 C1_10 119.7(9) .
O1_10 C1_10 C2_10 110.8(11) .
O1_10 C1_10 H1A_10 109.5 .
C2_10 C1_10 H1A_10 109.5 .
O1_10 C1_10 H1B_10 109.5 .
C2_10 C1_10 H1B_10 109.5 .
H1A_10 C1_10 H1B_10 108.1 .
C3_10 C2_10 C4_10 118.3(15) .
C3_10 C2_10 C1_10 102.9(13) .
C4_10 C2_10 C1_10 112.4(15) .
C3_10 C2_10 H2_10 107.6 .
C4_10 C2_10 H2_10 107.6 .
C1_10 C2_10 H2_10 107.6 .
C2_10 C3_10 H3A_10 109.5 .
C2_10 C3_10 H3B_10 109.5 .
H3A_10 C3_10 H3B_10 109.5 .
C2_10 C3_10 H3C_10 109.5 .
H3A_10 C3_10 H3C_10 109.5 .
H3B_10 C3_10 H3C_10 109.5 .
C2_10 C4_10 H4A_10 109.5 .
C2_10 C4_10 H4B_10 109.5 .
H4A_10 C4_10 H4B_10 109.5 .
C2_10 C4_10 H4C_10 109.5 .
H4A_10 C4_10 H4C_10 109.5 .
H4B_10 C4_10 H4C_10 109.5 .

loop_
_geom_bond_atom_site_label_1
_geom_bond_atom_site_label_2
_geom_bond_distance
_geom_bond_site_symmetry_2
C1F O1F 1.218(14) .
C1F O2F 1.256(14) .
C1F C2F 1.5203(11) .
C2F O5F' 1.4101(11) .
C2F O5F 1.4105(11) .
C2F C3F 1.535(16) .
C2F H2F 1.0000 .
C2F H2FA 1.0000 .
C3F O6F' 1.27(3) .
C3F O6F 1.441(15) .
C3F C4F 1.529(19) .
C3F H3F 1.0000 .
C3F H3FA 1.0000 .
C4F O3F 1.133(14) .
C4F O4F 1.256(15) .
O2F H2FB 0.9745 .
O4F H4FB 0.9286 .
O5F H5F 0.9553 .
O6F H6F 0.9926 .
O5F' H5F' 0.9976 .
O6F' H6F' 1.0142 .
F1C' N6A 1.281(15) .
F1C C17C 1.274(15) .
F2C C19C 1.342(8) .
C1A C2A 1.3900 .
C1A C9A 1.3900 .
C1A N1A 1.395(13) .
C2A C3A 1.3900 .
C2A H2A 0.9500 .
C3A C4A 1.3900 .
C3A H3A 0.9500 .
C4A C5A 1.3900 .
C4A H4A 0.9500 .
C5A C9A 1.3900 .
C5A C6A 1.3900 .
C9A N2A 1.3900 .
N2A C8A 1.3900 .
C8A C7A 1.3900 .
C8A C1D 1.485(15) .
C7A C6A 1.3900 .
C7A H7A 0.9500 .
C6A O1_1 1.366(11) .
C10A N1D 1.385(14) .
C10A C18A 1.409(16) .
C10A C11A 1.410(15) .
C11A C12A 1.375(17) .
C11A H11A 0.9500 .
C12A C13A 1.371(17) .
C12A H12A 0.9500 .
C13A C14A 1.372(15) .
C13A H13A 0.9500 .
C14A C18A 1.406(16) .
C14A C15A 1.458(17) .
C15A C16A 1.372(16) .
C15A O1_2 1.403(15) .
C16A C17A 1.388(17) .
C16A H16A 0.9500 .
C17A N3A 1.352(15) .
C17A C2D 1.510(2) .
C18A N3A 1.382(13) .
C19A C20A 1.3900 .
C19A C27A 1.3900 .
C19A N2D 1.434(11) .
C20A C21A 1.3900 .
C20A H20A 0.9500 .
C21A C22A 1.3900 .
C21A H21A 0.9500 .
C22A C23A 1.3900 .
C22A H22A 0.9500 .
C23A C27A 1.3900 .
C23A C24A 1.3900 .
C27A N4A 1.3900 .
N4A C26A 1.3900 .
C26A C25A 1.3900 .
C26A C3D 1.478(15) .
C25A C24A 1.3900 .
C25A H25A 0.9500 .
C24A O1_3 1.355(9) .
C29A F1A 1.294(8) .
C29A C30A 1.3900 .
C29A C28A 1.3900 .
C30A C31A 1.3900 .
C30A N4D 1.398(11) .
C31A C32A 1.3900 .
C31A H31A 0.9500 .
C32A C33A 1.3900 .
C32A H32A 0.9500 .
C33A C28A 1.3900 .
C33A H33A 0.9500 .
C28A N3D 1.400(10) .
C34A N5A 1.312(14) .
C34A C35A 1.409(16) .
C34A C4D 1.497(18) .
C35A C36A 1.346(15) .
C35A H35A 0.9500 .
C36A O1_4 1.345(14) .
C36A C37A 1.408(16) .
C37A C41A 1.381(15) .
C37A C38A 1.462(16) .
C38A C39A 1.342(16) .
C38A H38A 0.9500 .
C39A C40A 1.378(15) .
C39A H39A 0.9500 .
C40A N6A 1.353(15) .
C40A N5D 1.390(14) .
C41A N5A 1.308(14) .
C41A N6A 1.426(16) .
C42A N7A 1.335(14) .
C42A C43A 1.352(16) .
C42A C5D 1.493(16) .
C43A C44A 1.432(17) .
C43A H43A 0.9500 .
C44A O1_5 1.326(14) .
C44A C45A 1.421(15) .
C45A C46A 1.389(16) .
C45A C49A 1.456(17) .
C46A C47A 1.387(16) .
C46A H46A 0.9500 .
C47A C48A 1.344(16) .
C47A H47A 0.9500 .
C48A N6D 1.408(16) .
C48A N8A 1.415(14) .
C49A N8A 1.371(15) .
C49A N7A 1.378(16) .
N1A O2A 1.228(12) .
N1A O1A 1.230(12) .
C5B C4B 1.3900 .
C5B N1B 1.3900 .
C5B C6B 1.442(13) .
C4B C3B 1.3900 .
C4B H4B 0.9500 .
C3B C2B 1.3900 .
C3B H3B 0.9500 .
C2B C1B 1.3900 .
C2B H2B 0.9500 .
C1B N1B 1.3900 .
C1B C6D 1.490(14) .
C6B N2B 1.325(13) .
C6B C7B 1.441(15) .
C7B C8B 1.334(15) .
C7B H7B 0.9500 .
C8B C9B 1.428(16) .
C8B H8B 0.9500 .
C9B N3B 1.343(14) .
C9B C10B 1.415(16) .
C10B N4B 1.322(14) .
C10B C11B 1.386(17) .
C11B C12B 1.37(2) .
C11B H11B 0.9500 .
C12B C13B 1.44(2) .
C12B H12B 0.9500 .
C13B C14B 1.383(17) .
C13B H13B 0.9500 .
C14B N4B 1.345(16) .
C14B C7D 1.477(19) .
N2B N3B 1.359(13) .
C9C C10C 1.334(19) .
C9C C17C 1.34(2) .
C9C N8D 1.352(17) .
C10C C11C 1.369(19) .
C10C H10C 0.9500 .
C11C C12C 1.47(2) .
C11C H11C 0.9500 .
C12C C13C 1.36(2) .
C12C C16C 1.400(18) .
C13C C14C 1.35(2) .
C13C O1_7 1.373(14) .
C14C C15C 1.386(18) .
C14C H14C 0.9500 .
C15C N3C 1.345(16) .
C15C C9D 1.510(2) .
C16C C17C 1.368(17) .
C16C N3C 1.373(16) .
C23C C18C 1.3900 .
C23C C22C 1.3900 .
C23C H23C 0.9500 .
C18C C19C 1.3900 .
C18C N9D 1.438(12) .
C19C C20C 1.3900 .
C20C N10D 1.389(10) .
C20C C21C 1.3900 .
C21C C22C 1.3900 .
C21C H21C 0.9500 .
C22C H22C 0.9500 .
C49C C48C 1.3900 .
C49C C50C 1.3900 .
C49C N7C 1.451(2) .
C48C C47C 1.3900 .
C48C H48C 0.9500 .
C47C C46C 1.3900 .
C47C H47C 0.9500 .
C46C C45C 1.3900 .
C46C H46C 0.9500 .
C45C C50C 1.3900 .
C45C C44C 1.3900 .
C50C N6C 1.3900 .
N6C C42C 1.3900 .
C42C C43C 1.3900 .
C42C C12D 1.470(12) .
C43C C44C 1.3900 .
C43C H43C 0.9500 .
C44C O1_10 1.375(11) .
N1C C1C 1.3900 .
N1C C8C 1.3900 .
C1C N7D 1.386(11) .
C1C C2C 1.3900 .
C2C C3C 1.3900 .
C2C H2C 0.9500 .
C3C C4C 1.3900 .
C3C H3C 0.9500 .
C4C C5C 1.3900 .
C4C C8C 1.3900 .
C8C N2C 1.3900 .
N2C C7C 1.3900 .
C7C C6C 1.3900 .
C7C C8D 1.508(17) .
C6C C5C 1.3900 .
C6C H6C 0.9500 .
C5C O1_6 1.391(12) .
N4C C24C 1.3900 .
N4C C32C 1.3900 .
C24C C25C 1.3900 .
C24C C10D 1.505(13) .
C25C C26C 1.3900 .
C25C H25C 0.9500 .
C26C C27C 1.3900 .
C26C O1_8 1.390(10) .
C27C C32C 1.3900 .
C27C C28C 1.3900 .
C32C C31C 1.3900 .
C31C C30C 1.3900 .
C31C N11D 1.405(12) .
C30C C29C 1.3900 .
C30C H30C 0.9500 .
C29C C28C 1.3900 .
C29C H29C 0.9500 .
C28C H28C 0.9500 .
N5C C33C 1.3900 .
N5C C41C 1.3900 .
C33C C34C 1.3900 .
C33C C11D 1.454(13) .
C34C C35C 1.3900 .
C34C H34C 0.9500 .
C35C C36C 1.3900 .
C35C O1_9 1.394(11) .
C36C C41C 1.3900 .
C36C C37C 1.3900 .
C41C C40C 1.3900 .
C40C C39C 1.3900 .
C40C N12D 1.414(13) .
C39C C38C 1.3900 .
C39C H39C 0.9500 .
C38C C37C 1.3900 .
C38C H38C 0.9500 .
C37C H37C 0.9500 .
N7C O1C 1.167(12) .
N7C O2C' 1.185(18) .
N7C O1C' 1.269(15) .
N7C O2C 1.295(14) .
C1D O1D 1.257(13) .
C1D N1D 1.336(15) .
C2D O2D 1.197(14) .
C2D N2D 1.423(16) .
C3D O3D 1.242(17) .
C3D N3D 1.349(18) .
C4D O4D 1.271(15) .
C4D N4D 1.337(15) .
C5D O5D 1.250(13) .
C5D N5D 1.352(15) .
C6D O6D 1.203(14) .
C6D N6D 1.348(16) .
C7D O7D 1.250(2) .
C7D N7D 1.353(15) .
C8D O8D 1.232(17) .
C8D N8D 1.352(18) .
C9D O9D 1.177(13) .
C9D N9D 1.382(14) .
C10D O10D 1.223(13) .
C10D N10D 1.352(16) .
C11D O11D 1.180(14) .
C11D N11D 1.339(16) .
C12D O12D 1.227(14) .
C12D N12D 1.333(15) .
N1D H1D 0.8800 .
N2D H2D 0.8800 .
N3D H3D 0.8800 .
N4D H4D 0.8800 .
N5D H5D 0.8800 .
N6D H6D 0.8800 .
N7D H7D 0.8800 .
N8D H8D 0.8800 .
N9D H9D 0.8800 .
N10D H10D 0.8800 .
N11D H11D 0.8800 .
N12D H12D 0.8800 .
Cl1 C1R 1.751(2) .
Cl2 C1R 1.751(2) .
Cl3 C1R 1.750(2) .
Cl3 Cl3 2.255(19) 7_666
C1R H1R 1.0000 .
C10R Cl30 1.750(2) .
C10R Cl29 1.750(2) .
C10R Cl28 1.751(2) .
C10R H10R 1.0000 .
Cl13 C5R 1.750(2) .
Cl14 C5R 1.750(2) .
Cl15 C5R 1.750(2) .
C5R H5R 1.0000 .
C9R Cl27 1.73(2) .
C9R Cl26 1.750(2) .
C9R Cl25 1.750(2) .
C9R H9R 1.0000 .
Cl7 C3R 1.767(13) .
Cl8 C3R 1.750(17) .
Cl9 C3R 1.715(13) .
C3R H3R 1.0000 .
Cl19 C7R 1.748(2) .
Cl20 C7R 1.749(2) .
Cl21 C7R 1.718(13) .
C7R H7R 1.0000 .
Cl10 C4R 1.644(17) .
Cl11 C4R 1.749(2) .
Cl12 C4R 1.713(19) .
C4R H4R 1.0000 .
Cl4 C2R 1.603(13) .
Cl5 C2R 1.807(13) .
Cl6 C2R 1.765(14) .
Cl16 C6R 1.789(13) .
Cl17 C6R 1.752(2) .
Cl18 C6R 1.710(16) .
C2R H2R 1.0000 .
C6R H6R 1.0000 .
C8R Cl22 1.750(2) .
C8R Cl23 1.750(2) .
C8R Cl24 1.750(2) .
C8R H8R 1.0000 .
O1_1 C1_1 1.425(8) .
C1_1 C2_1 1.5100(11) .
C1_1 H1A_1 0.9900 .
C1_1 H1B_1 0.9900 .
C2_1 C3_1 1.5100(11) .
C2_1 C4_1 1.5100(11) .
C2_1 H2_1 1.0000 .
C3_1 H3A_1 0.9800 .
C3_1 H3B_1 0.9800 .
C3_1 H3C_1 0.9800 .
C4_1 H4A_1 0.9800 .
C4_1 H4B_1 0.9800 .
C4_1 H4C_1 0.9800 .
O1_2 C1_2 1.425(8) .
C1_2 C2_2 1.5102(11) .
C1_2 H1A_2 0.9900 .
C1_2 H1B_2 0.9900 .
C2_2 C3_2 1.5101(11) .
C2_2 C4_2 1.5101(11) .
C2_2 H2_2 1.0000 .
C3_2 H3A_2 0.9800 .
C3_2 H3B_2 0.9800 .
C3_2 H3C_2 0.9800 .
C4_2 H4A_2 0.9800 .
C4_2 H4B_2 0.9800 .
C4_2 H4C_2 0.9800 .
O1_3 C1_3 1.405(9) .
C1_3 C2_3 1.5099(11) .
C1_3 H1A_3 0.9900 .
C1_3 H1B_3 0.9900 .
C2_3 C3_3 1.5101(11) .
C2_3 C4_3 1.5101(11) .
C2_3 H2_3 1.0000 .
C3_3 H3A_3 0.9800 .
C3_3 H3B_3 0.9800 .
C3_3 H3C_3 0.9800 .
C4_3 H4A_3 0.9800 .
C4_3 H4B_3 0.9800 .
C4_3 H4C_3 0.9800 .
O1_4 C1_4 1.411(8) .
C1_4 C2_4 1.5100(11) .
C1_4 H1A_4 0.9900 .
C1_4 H1B_4 0.9900 .
C2_4 C4_4 1.5100(11) .
C2_4 C3_4 1.5101(11) .
C2_4 H2_4 1.0000 .
C3_4 H3A_4 0.9800 .
C3_4 H3B_4 0.9800 .
C3_4 H3C_4 0.9800 .
C4_4 H4A_4 0.9800 .
C4_4 H4B_4 0.9800 .
C4_4 H4C_4 0.9800 .
O1_5 C1_5 1.432(8) .
C1_5 C2_5 1.5099(11) .
C1_5 H1A_5 0.9900 .
C1_5 H1B_5 0.9900 .
C2_5 C3_5 1.5099(11) .
C2_5 C4_5 1.5101(11) .
C2_5 H2_5 1.0000 .
C3_5 H3A_5 0.9800 .
C3_5 H3B_5 0.9800 .
C3_5 H3C_5 0.9800 .
C4_5 H4A_5 0.9800 .
C4_5 H4B_5 0.9800 .
C4_5 H4C_5 0.9800 .
O1_6 C1_6 1.423(9) .
C1_6 C2_6 1.5101(11) .
C1_6 H1A_6 0.9900 .
C1_6 H1B_6 0.9900 .
C2_6 C4_6 1.5101(11) .
C2_6 C3_6 1.5101(11) .
C2_6 H2_6 1.0000 .
C3_6 H3A_6 0.9800 .
C3_6 H3B_6 0.9800 .
C3_6 H3C_6 0.9800 .
C4_6 H4A_6 0.9800 .
C4_6 H4B_6 0.9800 .
C4_6 H4C_6 0.9800 .
O1_7 C1_7 1.422(9) .
C1_7 C2_7 1.5102(11) .
C1_7 H1A_7 0.9900 .
C1_7 H1B_7 0.9900 .
C2_7 C3_7 1.5099(11) .
C2_7 C4_7 1.5100(11) .
C2_7 H2_7 1.0000 .
C3_7 H3A_7 0.9800 .
C3_7 H3B_7 0.9800 .
C3_7 H3C_7 0.9800 .
C4_7 H4A_7 0.9800 .
C4_7 H4B_7 0.9800 .
C4_7 H4C_7 0.9800 .
O1_8 C1_8 1.410(8) .
C1_8 C2_8 1.5100(11) .
C1_8 H1A_8 0.9900 .
C1_8 H1B_8 0.9900 .
C2_8 C3_8 1.5100(11) .
C2_8 C4_8 1.5100(11) .
C2_8 H2_8 1.0000 .
C3_8 H3A_8 0.9800 .
C3_8 H3B_8 0.9800 .
C3_8 H3C_8 0.9800 .
C4_8 H4A_8 0.9800 .
C4_8 H4B_8 0.9800 .
C4_8 H4C_8 0.9800 .
O1_9 C1_9 1.427(9) .
C1_9 C2_9 1.5101(11) .
C1_9 H1A_9 0.9900 .
C1_9 H1B_9 0.9900 .
C2_9 C3_9 1.5100(11) .
C2_9 C4_9 1.5101(11) .
C2_9 H2_9 1.0000 .
C3_9 H3A_9 0.9800 .
C3_9 H3B_9 0.9800 .
C3_9 H3C_9 0.9800 .
C4_9 H4A_9 0.9800 .
C4_9 H4B_9 0.9800 .
C4_9 H4C_9 0.9800 .
O1_10 C1_10 1.431(9) .
C1_10 C2_10 1.5100(11) .
C1_10 H1A_10 0.9900 .
C1_10 H1B_10 0.9900 .
C2_10 C3_10 1.5100(11) .
C2_10 C4_10 1.5100(11) .
C2_10 H2_10 1.0000 .
C3_10 H3A_10 0.9800 .
C3_10 H3B_10 0.9800 .
C3_10 H3C_10 0.9800 .
C4_10 H4A_10 0.9800 .
C4_10 H4B_10 0.9800 .
C4_10 H4C_10 0.9800 .

loop_
_geom_hbond_atom_site_label_D
_geom_hbond_atom_site_label_H
_geom_hbond_atom_site_label_A
_geom_hbond_distance_DH
_geom_hbond_distance_HA
_geom_hbond_distance_DA
_geom_hbond_angle_DHA
O2F H2FB N8A 0.97 1.77 2.738(14) 171.1
O4F H4FB N1C 0.93 1.88 2.762(11) 158.6
O5F H5F O1F 0.96 2.03 2.692(16) 124.4
O5F' H5F' O2F 1.00 2.07 2.631(19) 113.1
O5F' H5F' F1C' 1.00 1.81 2.56(2) 128.3
O6F' H6F' F1C 1.01 1.74 2.52(3) 130.5
C7B H7B O1F 0.95 2.37 3.314(16) 174.2
C8B H8B O3F 0.95 2.28 3.230(19) 177.1
N6D H6D O1F 0.88 2.20 3.055(15) 164.4
N7D H7D O3F 0.88 2.17 3.023(17) 162.1

loop_
_geom_torsion_atom_site_label_1
_geom_torsion_atom_site_label_2
_geom_torsion_atom_site_label_3
_geom_torsion_atom_site_label_4
_geom_torsion
_geom_torsion_site_symmetry_1
O1F C1F C2F O5F' -148.6(14) .
O2F C1F C2F O5F' 31.7(17) .
O1F C1F C2F O5F -22.8(17) .
O2F C1F C2F O5F 157.5(12) .
O1F C1F C2F C3F 95.8(14) .
O2F C1F C2F C3F -83.9(13) .
O5F' C2F C3F O6F' -36(2) .
C1F C2F C3F O6F' 74.7(19) .
O5F C2F C3F O6F 67.1(16) .
C1F C2F C3F O6F -53.6(15) .
O5F' C2F C3F C4F 78.5(15) .
O5F C2F C3F C4F -50.1(13) .
C1F C2F C3F C4F -170.8(12) .
O6F' C3F C4F O3F -145(2) .
O6F C3F C4F O3F -24(2) .
C2F C3F C4F O3F 95(2) .
O6F' C3F C4F O4F 28(2) .
O6F C3F C4F O4F 149.3(13) .
C2F C3F C4F O4F -92.4(14) .
C9A C1A C2A C3A 0.0 .
N1A C1A C2A C3A -169.8(7) .
C1A C2A C3A C4A 0.0 .
C2A C3A C4A C5A 0.0 .
C3A C4A C5A C9A 0.0 .
C3A C4A C5A C6A 180.0 .
C4A C5A C9A N2A 180.0 .
C6A C5A C9A N2A 0.0 .
C4A C5A C9A C1A 0.0 .
C6A C5A C9A C1A 180.0 .
C2A C1A C9A N2A 180.0 .
N1A C1A C9A N2A -10.9(7) .
C2A C1A C9A C5A 0.0 .
N1A C1A C9A C5A 169.1(7) .
C5A C9A N2A C8A 0.0 .
C1A C9A N2A C8A 180.0 .
C9A N2A C8A C7A 0.0 .
C9A N2A C8A C1D 176.7(7) .
N2A C8A C7A C6A 0.0 .
C1D C8A C7A C6A -176.7(7) .
C8A C7A C6A O1_1 -178.5(7) .
C8A C7A C6A C5A 0.0 .
C4A C5A C6A O1_1 -1.5(7) .
C9A C5A C6A O1_1 178.5(7) .
C4A C5A C6A C7A 180.0 .
C9A C5A C6A C7A 0.0 .
N1D C10A C11A C12A -175.6(11) .
C18A C10A C11A C12A -4.2(16) .
C10A C11A C12A C13A 6.4(19) .
C11A C12A C13A C14A -4.3(19) .
C12A C13A C14A C18A -0.1(17) .
C12A C13A C14A C15A -179.3(11) .
C13A C14A C15A C16A 179.3(11) .
C18A C14A C15A C16A 0.1(16) .
C13A C14A C15A O1_2 -4.9(16) .
C18A C14A C15A O1_2 175.9(9) .
O1_2 C15A C16A C17A -179.3(11) .
C14A C15A C16A C17A -4.0(17) .
C15A C16A C17A N3A 5.3(18) .
C15A C16A C17A C2D -175.4(10) .
C13A C14A C18A N3A -176.3(10) .
C15A C14A C18A N3A 2.9(16) .
C13A C14A C18A C10A 1.9(17) .
C15A C14A C18A C10A -178.9(10) .
N1D C10A C18A N3A -9.1(15) .
C11A C10A C18A N3A 178.7(9) .
N1D C10A C18A C14A 172.6(10) .
C11A C10A C18A C14A 0.4(16) .
C27A C19A C20A C21A 0.0 .
N2D C19A C20A C21A -178.4(6) .
C19A C20A C21A C22A 0.0 .
C20A C21A C22A C23A 0.0 .
C21A C22A C23A C27A 0.0 .
C21A C22A C23A C24A 180.0 .
C22A C23A C27A N4A 180.0 .
C24A C23A C27A N4A 0.0 .
C22A C23A C27A C19A 0.0 .
C24A C23A C27A C19A 180.0 .
C20A C19A C27A N4A 180.0 .
N2D C19A C27A N4A -1.4(6) .
C20A C19A C27A C23A 0.0 .
N2D C19A C27A C23A 178.6(6) .
C23A C27A N4A C26A 0.0 .
C19A C27A N4A C26A 180.0 .
C27A N4A C26A C25A 0.0 .
C27A N4A C26A C3D -179.7(8) .
N4A C26A C25A C24A 0.0 .
C3D C26A C25A C24A 179.7(8) .
C26A C25A C24A O1_3 -179.3(7) .
C26A C25A C24A C23A 0.0 .
C27A C23A C24A O1_3 179.3(7) .
C22A C23A C24A O1_3 -0.7(7) .
C27A C23A C24A C25A 0.0 .
C22A C23A C24A C25A 180.0 .
F1A C29A C30A C31A -179.0(7) .
C28A C29A C30A C31A 0.0 .
F1A C29A C30A N4D -3.2(7) .
C28A C29A C30A N4D 175.8(7) .
C29A C30A C31A C32A 0.0 .
N4D C30A C31A C32A -175.4(7) .
C30A C31A C32A C33A 0.0 .
C31A C32A C33A C28A 0.0 .
C32A C33A C28A C29A 0.0 .
C32A C33A C28A N3D -178.3(8) .
F1A C29A C28A C33A 178.9(7) .
C30A C29A C28A C33A 0.0 .
F1A C29A C28A N3D -2.5(7) .
C30A C29A C28A N3D 178.6(7) .
N5A C34A C35A C36A 2.4(17) .
C4D C34A C35A C36A 179.1(11) .
C34A C35A C36A O1_4 -177.2(9) .
C34A C35A C36A C37A 0.4(16) .
O1_4 C36A C37A C41A 173.4(9) .
C35A C36A C37A C41A -4.3(15) .
O1_4 C36A C37A C38A -2.7(16) .
C35A C36A C37A C38A 179.6(10) .
C41A C37A C38A C39A -1.1(16) .
C36A C37A C38A C39A 174.9(11) .
C37A C38A C39A C40A -2.4(17) .
C38A C39A C40A N6A 6.2(17) .
C38A C39A C40A N5D 178.9(11) .
C36A C37A C41A N5A 6.6(17) .
C38A C37A C41A N5A -177.1(11) .
C36A C37A C41A N6A -175.2(10) .
C38A C37A C41A N6A 1.1(15) .
N7A C42A C43A C44A 0(2) .
C5D C42A C43A C44A 179.1(11) .
C42A C43A C44A O1_5 178.1(11) .
C42A C43A C44A C45A 2.0(17) .
O1_5 C44A C45A C46A 0.4(16) .
C43A C44A C45A C46A 177.1(11) .
O1_5 C44A C45A C49A -178.8(10) .
C43A C44A C45A C49A -2.2(15) .
C44A C45A C46A C47A -177.5(11) .
C49A C45A C46A C47A 1.7(17) .
C45A C46A C47A C48A -3.7(19) .
C46A C47A C48A N6D 179.7(10) .
C46A C47A C48A N8A 3.5(19) .
C46A C45A C49A N8A 0.7(16) .
C44A C45A C49A N8A 180.0(9) .
C46A C45A C49A N7A -179.2(10) .
C44A C45A C49A N7A 0.1(16) .
C2A C1A N1A O2A 140.8(9) .
C9A C1A N1A O2A -28.7(13) .
C2A C1A N1A O1A -41.8(10) .
C9A C1A N1A O1A 148.7(7) .
C16A C17A N3A C18A -2.4(17) .
C2D C17A N3A C18A 178.4(9) .
C14A C18A N3A C17A -1.8(16) .
C10A C18A N3A C17A 179.9(10) .
C37A C41A N5A C34A -4.0(16) .
N6A C41A N5A C34A 177.8(9) .
C35A C34A N5A C41A -0.7(15) .
C4D C34A N5A C41A -177.7(9) .
C39A C40A N6A F1C' 174.5(11) .
N5D C40A N6A F1C' 1.1(15) .
C39A C40A N6A C41A -6.3(17) .
N5D C40A N6A C41A -179.8(9) .
N5A C41A N6A F1C' 0.1(16) .
C37A C41A N6A F1C' -178.3(11) .
N5A C41A N6A C40A -179.1(10) .
C37A C41A N6A C40A 2.5(15) .
C43A C42A N7A C49A -2.6(17) .
C5D C42A N7A C49A 178.7(10) .
N8A C49A N7A C42A -177.6(9) .
C45A C49A N7A C42A 2.3(16) .
N7A C49A N8A C48A 178.9(9) .
C45A C49A N8A C48A -1.0(15) .
C47A C48A N8A C49A -1.2(16) .
N6D C48A N8A C49A -177.9(8) .
N1B C5B C4B C3B 0.0 .
C6B C5B C4B C3B -175.8(8) .
C5B C4B C3B C2B 0.0 .
C4B C3B C2B C1B 0.0 .
C3B C2B C1B N1B 0.0 .
C3B C2B C1B C6D 180.0(8) .
C2B C1B N1B C5B 0.0 .
C6D C1B N1B C5B -180.0(8) .
C4B C5B N1B C1B 0.0 .
C6B C5B N1B C1B 175.9(8) .
C4B C5B C6B N2B 11.0(11) .
N1B C5B C6B N2B -164.9(7) .
C4B C5B C6B C7B -166.6(8) .
N1B C5B C6B C7B 17.6(12) .
N2B C6B C7B C8B 1.2(16) .
C5B C6B C7B C8B 178.6(10) .
C6B C7B C8B C9B -2.9(16) .
C7B C8B C9B N3B 1.5(17) .
C7B C8B C9B C10B -178.8(11) .
N3B C9B C10B N4B -169.8(11) .
C8B C9B C10B N4B 10.4(17) .
N3B C9B C10B C11B 4.8(16) .
C8B C9B C10B C11B -175.0(12) .
N4B C10B C11B C12B -6(2) .
C9B C10B C11B C12B -179.7(12) .
C10B C11B C12B C13B 6(2) .
C11B C12B C13B C14B -3(2) .
C12B C13B C14B N4B -1(2) .
C12B C13B C14B C7D 179.7(12) .
C7B C6B N2B N3B 2.0(16) .
C5B C6B N2B N3B -175.6(9) .
C10B C9B N3B N2B -178.0(10) .
C8B C9B N3B N2B 1.8(17) .
C6B N2B N3B C9B -3.5(16) .
C11B C10B N4B C14B 1.9(18) .
C9B C10B N4B C14B 176.1(10) .
C13B C14B N4B C10B 1.5(19) .
C7D C14B N4B C10B -179.2(11) .
C17C C9C C10C C11C 4(2) .
N8D C9C C10C C11C -177.7(12) .
C9C C10C C11C C12C 3.0(18) .
C10C C11C C12C C13C 179.4(13) .
C10C C11C C12C C16C -9.7(18) .
C16C C12C C13C C14C 6(2) .
C11C C12C C13C C14C 176.9(12) .
C16C C12C C13C O1_7 177.5(10) .
C11C C12C C13C O1_7 -12(2) .
C12C C13C C14C C15C -6.0(19) .
O1_7 C13C C14C C15C -177.0(10) .
C13C C14C C15C N3C 4.0(18) .
C13C C14C C15C C9D 177.1(11) .
C13C C12C C16C C17C -178.0(12) .
C11C C12C C16C C17C 10.5(17) .
C13C C12C C16C N3C -4.5(19) .
C11C C12C C16C N3C -176.0(11) .
C10C C9C C17C F1C 170.1(13) .
N8D C9C C17C F1C -8.7(19) .
C10C C9C C17C C16C -3(2) .
N8D C9C C17C C16C 178.4(11) .
N3C C16C C17C F1C 8.6(18) .
C12C C16C C17C F1C -177.4(11) .
N3C C16C C17C C9C -178.8(11) .
C12C C16C C17C C9C -4.8(19) .
C22C C23C C18C C19C 0.0 .
C22C C23C C18C N9D -175.7(8) .
C23C C18C C19C F2C 178.5(7) .
N9D C18C C19C F2C -5.3(7) .
C23C C18C C19C C20C 0.0 .
N9D C18C C19C C20C 176.2(7) .
F2C C19C C20C N10D -2.2(7) .
C18C C19C C20C N10D 176.3(7) .
F2C C19C C20C C21C -178.5(7) .
C18C C19C C20C C21C 0.0 .
N10D C20C C21C C22C -175.8(8) .
C19C C20C C21C C22C 0.0 .
C20C C21C C22C C23C 0.0 .
C18C C23C C22C C21C 0.0 .
C50C C49C C48C C47C 0.0 .
N7C C49C C48C C47C -180.0 .
C49C C48C C47C C46C 0.0 .
C48C C47C C46C C45C 0.0 .
C47C C46C C45C C50C 0.0 .
C47C C46C C45C C44C 180.0 .
C46C C45C C50C N6C 180.0 .
C44C C45C C50C N6C 0.0 .
C46C C45C C50C C49C 0.0 .
C44C C45C C50C C49C 180.0 .
C48C C49C C50C N6C 180.0 .
N7C C49C C50C N6C 0.0 .
C48C C49C C50C C45C 0.0 .
N7C C49C C50C C45C 180.0 .
C45C C50C N6C C42C 0.0 .
C49C C50C N6C C42C 180.0 .
C50C N6C C42C C43C 0.0 .
C50C N6C C42C C12D 168.6(7) .
N6C C42C C43C C44C 0.0 .
C12D C42C C43C C44C -168.0(7) .
C42C C43C C44C O1_10 -170.2(7) .
C42C C43C C44C C45C 0.0 .
C50C C45C C44C O1_10 170.5(7) .
C46C C45C C44C O1_10 -9.5(7) .
C50C C45C C44C C43C 0.0 .
C46C C45C C44C C43C 180.0 .
C8C N1C C1C N7D 177.8(6) .
C8C N1C C1C C2C 0.0 .
N7D C1C C2C C3C -177.4(7) .
N1C C1C C2C C3C 0.0 .
C1C C2C C3C C4C 0.0 .
C2C C3C C4C C5C 180.0 .
C2C C3C C4C C8C 0.0 .
C1C N1C C8C N2C 180.0 .
C1C N1C C8C C4C 0.0 .
C3C C4C C8C N2C 180.0 .
C5C C4C C8C N2C 0.0 .
C3C C4C C8C N1C 0.0 .
C5C C4C C8C N1C 180.0 .
N1C C8C N2C C7C 180.0 .
C4C C8C N2C C7C 0.0 .
C8C N2C C7C C6C 0.0 .
C8C N2C C7C C8D 176.4(7) .
N2C C7C C6C C5C 0.0 .
C8D C7C C6C C5C -175.7(8) .
C7C C6C C5C C4C 0.0 .
C7C C6C C5C O1_6 -171.9(8) .
C3C C4C C5C C6C 180.0 .
C8C C4C C5C C6C 0.0 .
C3C C4C C5C O1_6 -7.5(8) .
C8C C4C C5C O1_6 172.5(8) .
C14C C15C N3C C16C -2.0(16) .
C9D C15C N3C C16C -175.6(10) .
C17C C16C N3C C15C 176.1(10) .
C12C C16C N3C C15C 2.3(17) .
C32C N4C C24C C25C 0.0 .
C32C N4C C24C C10D -176.0(6) .
N4C C24C C25C C26C 0.0 .
C10D C24C C25C C26C 175.4(7) .
C24C C25C C26C C27C 0.0 .
C24C C25C C26C O1_8 -177.0(6) .
C25C C26C C27C C32C 0.0 .
O1_8 C26C C27C C32C 176.8(7) .
C25C C26C C27C C28C 180.0 .
O1_8 C26C C27C C28C -3.2(7) .
C26C C27C C32C C31C 180.0 .
C28C C27C C32C C31C 0.0 .
C26C C27C C32C N4C 0.0 .
C28C C27C C32C N4C 180.0 .
C24C N4C C32C C31C 180.0 .
C24C N4C C32C C27C 0.0 .
C27C C32C C31C C30C 0.0 .
N4C C32C C31C C30C 180.0 .
C27C C32C C31C N11D 175.0(6) .
N4C C32C C31C N11D -5.0(6) .
C32C C31C C30C C29C 0.0 .
N11D C31C C30C C29C -174.6(7) .
C31C C30C C29C C28C 0.0 .
C30C C29C C28C C27C 0.0 .
C26C C27C C28C C29C 180.0 .
C32C C27C C28C C29C 0.0 .
C41C N5C C33C C34C 0.0 .
C41C N5C C33C C11D 176.8(7) .
N5C C33C C34C C35C 0.0 .
C11D C33C C34C C35C -176.8(7) .
C33C C34C C35C C36C 0.0 .
C33C C34C C35C O1_9 -176.2(7) .
C34C C35C C36C C41C 0.0 .
O1_9 C35C C36C C41C 176.4(6) .
C34C C35C C36C C37C 180.0 .
O1_9 C35C C36C C37C -3.6(6) .
C35C C36C C41C C40C 180.0 .
C37C C36C C41C C40C 0.0 .
C35C C36C C41C N5C 0.0 .
C37C C36C C41C N5C 180.0 .
C33C N5C C41C C36C 0.0 .
C33C N5C C41C C40C 180.0 .
C36C C41C C40C C39C 0.0 .
N5C C41C C40C C39C 180.0 .
C36C C41C C40C N12D 174.3(6) .
N5C C41C C40C N12D -5.7(6) .
C41C C40C C39C C38C 0.0 .
N12D C40C C39C C38C -173.2(7) .
C40C C39C C38C C37C 0.0 .
C39C C38C C37C C36C 0.0 .
C35C C36C C37C C38C 180.0 .
C41C C36C C37C C38C 0.0 .
C48C C49C N7C O1C -40.0(8) .
C50C C49C N7C O1C 140.0(8) .
C48C C49C N7C O2C' 56.4(18) .
C50C C49C N7C O2C' -123.6(18) .
C48C C49C N7C O1C' -162.9(11) .
C50C C49C N7C O1C' 17.1(11) .
C48C C49C N7C O2C 140.0(8) .
C50C C49C N7C O2C -40.0(8) .
N2A C8A C1D O1D 168.5(7) .
C7A C8A C1D O1D -14.8(12) .
N2A C8A C1D N1D -10.7(11) .
C7A C8A C1D N1D 166.0(7) .
N3A C17A C2D O2D 164.9(13) .
C16A C17A C2D O2D -14.4(19) .
N3A C17A C2D N2D -15.6(15) .
C16A C17A C2D N2D 165.1(10) .
N4A C26A C3D O3D 173.5(10) .
C25A C26A C3D O3D -6.2(17) .
N4A C26A C3D N3D -4.0(15) .
C25A C26A C3D N3D 176.3(8) .
N5A C34A C4D O4D 175.6(10) .
C35A C34A C4D O4D -1.4(17) .
N5A C34A C4D N4D -3.5(15) .
C35A C34A C4D N4D 179.5(10) .
N7A C42A C5D O5D 175.4(10) .
C43A C42A C5D O5D -3.4(17) .
N7A C42A C5D N5D -7.8(14) .
C43A C42A C5D N5D 173.4(11) .
C2B C1B C6D O6D -16.0(15) .
N1B C1B C6D O6D 164.0(10) .
C2B C1B C6D N6D 165.0(8) .
N1B C1B C6D N6D -15.0(14) .
N4B C14B C7D O7D 167.9(12) .
C13B C14B C7D O7D -12.7(19) .
N4B C14B C7D N7D -9.6(18) .
C13B C14B C7D N7D 169.8(12) .
N2C C7C C8D O8D 174.7(9) .
C6C C7C C8D O8D -9.3(15) .
N2C C7C C8D N8D 1.4(13) .
C6C C7C C8D N8D 177.4(7) .
N3C C15C C9D O9D 170.4(11) .
C14C C15C C9D O9D -3.4(18) .
N3C C15C C9D N9D -13.7(14) .
C14C C15C C9D N9D 172.6(9) .
N4C C24C C10D O10D 177.8(8) .
C25C C24C C10D O10D 2.1(13) .
N4C C24C C10D N10D -9.0(11) .
C25C C24C C10D N10D 175.3(7) .
C34C C33C C11D O11D -18.0(15) .
N5C C33C C11D O11D 165.2(9) .
C34C C33C C11D N11D 161.0(7) .
N5C C33C C11D N11D -15.8(12) .
N6C C42C C12D O12D 166.9(7) .
C43C C42C C12D O12D -24.8(12) .
N6C C42C C12D N12D -15.7(12) .
C43C C42C C12D N12D 152.7(8) .
O1D C1D N1D C10A -0.2(19) .
C8A C1D N1D C10A 178.9(9) .
C18A C10A N1D C1D 179.1(11) .
C11A C10A N1D C1D -9.1(17) .
O2D C2D N2D C19A -8.6(19) .
C17A C2D N2D C19A 171.9(8) .
C20A C19A N2D C2D -7.7(12) .
C27A C19A N2D C2D 173.8(8) .
O3D C3D N3D C28A -6(2) .
C26A C3D N3D C28A 170.9(9) .
C33A C28A N3D C3D -8.4(14) .
C29A C28A N3D C3D 173.2(10) .
O4D C4D N4D C30A -3.2(19) .
C34A C4D N4D C30A 175.9(9) .
C29A C30A N4D C4D -171.0(10) .
C31A C30A N4D C4D 4.6(14) .
O5D C5D N5D C40A -6.2(19) .
C42A C5D N5D C40A 177.3(10) .
N6A C40A N5D C5D 177.0(10) .
C39A C40A N5D C5D 3.6(18) .
O6D C6D N6D C48A 2(2) .
C1B C6D N6D C48A -179.0(9) .
C47A C48A N6D C6D -1.7(17) .
N8A C48A N6D C6D 175.0(10) .
O7D C7D N7D C1C -0.5(18) .
C14B C7D N7D C1C 177.0(10) .
N1C C1C N7D C7D 171.6(9) .
C2C C1C N7D C7D -10.8(13) .
C10C C9C N8D C8D 2(2) .
C17C C9C N8D C8D -178.8(13) .
O8D C8D N8D C9C 8(2) .
C7C C8D N8D C9C -179.8(12) .
O9D C9D N9D C18C -3.8(18) .
C15C C9D N9D C18C -179.5(9) .
C19C C18C N9D C9D -170.0(9) .
C23C C18C N9D C9D 5.9(13) .
O10D C10D N10D C20C -10.1(19) .
C24C C10D N10D C20C 177.6(8) .
C19C C20C N10D C10D 175.0(9) .
C21C C20C N10D C10D -9.0(13) .
O11D C11D N11D C31C -7(2) .
C33C C11D N11D C31C 174.5(8) .
C32C C31C N11D C11D 169.7(10) .
C30C C31C N11D C11D -15.5(14) .
O12D C12D N12D C40C 1.4(19) .
C42C C12D N12D C40C -175.7(7) .
C39C C40C N12D C12D -12.6(13) .
C41C C40C N12D C12D 173.7(9) .
Cl3 Cl3 C1R Cl1 -167(3) 7_666
Cl3 Cl3 C1R Cl2 54(5) 7_666
C7A C6A O1_1 C1_1 -2.5(11) .
C5A C6A O1_1 C1_1 179.0(7) .
C6A O1_1 C1_1 C2_1 -175.3(9) .
O1_1 C1_1 C2_1 C3_1 57.6(15) .
O1_1 C1_1 C2_1 C4_1 -177.7(11) .
C16A C15A O1_2 C1_2 10.0(16) .
C14A C15A O1_2 C1_2 -165.6(9) .
C15A O1_2 C1_2 C2_2 175.2(9) .
O1_2 C1_2 C2_2 C3_2 -61.6(13) .
O1_2 C1_2 C2_2 C4_2 178.0(10) .
C25A C24A O1_3 C1_3 16.0(12) .
C23A C24A O1_3 C1_3 -163.3(8) .
C24A O1_3 C1_3 C2_3 147.9(10) .
O1_3 C1_3 C2_3 C3_3 -61.6(16) .
O1_3 C1_3 C2_3 C4_3 61.6(16) .
C35A C36A O1_4 C1_4 6.5(16) .
C37A C36A O1_4 C1_4 -171.0(10) .
C36A O1_4 C1_4 C2_4 173.9(10) .
O1_4 C1_4 C2_4 C4_4 -59.0(15) .
O1_4 C1_4 C2_4 C3_4 177.5(11) .
C45A C44A O1_5 C1_5 171.3(9) .
C43A C44A O1_5 C1_5 -4.7(18) .
C44A O1_5 C1_5 C2_5 174.7(10) .
O1_5 C1_5 C2_5 C3_5 57.4(13) .
O1_5 C1_5 C2_5 C4_5 178.0(10) .
C6C C5C O1_6 C1_6 13.0(15) .
C4C C5C O1_6 C1_6 -159.2(11) .
C5C O1_6 C1_6 C2_6 165.1(13) .
O1_6 C1_6 C2_6 C4_6 174.6(18) .
O1_6 C1_6 C2_6 C3_6 -72(2) .
C14C C13C O1_7 C1_7 3.9(18) .
C12C C13C O1_7 C1_7 -167.2(13) .
C13C O1_7 C1_7 C2_7 169.4(12) .
O1_7 C1_7 C2_7 C3_7 40(2) .
O1_7 C1_7 C2_7 C4_7 178.5(14) .
C25C C26C O1_8 C1_8 -3.3(12) .
C27C C26C O1_8 C1_8 179.9(8) .
C26C O1_8 C1_8 C2_8 175.5(10) .
O1_8 C1_8 C2_8 C3_8 174.8(13) .
O1_8 C1_8 C2_8 C4_8 -71.1(16) .
C36C C35C O1_9 C1_9 -163.3(8) .
C34C C35C O1_9 C1_9 12.9(11) .
C35C O1_9 C1_9 C2_9 171.2(9) .
O1_9 C1_9 C2_9 C3_9 170.9(10) .
O1_9 C1_9 C2_9 C4_9 -66.6(13) .
C43C C44C O1_10 C1_10 0.9(14) .
C45C C44C O1_10 C1_10 -169.5(10) .
C44C O1_10 C1_10 C2_10 179.1(11) .
O1_10 C1_10 C2_10 C3_10 -175.9(14) .
O1_10 C1_10 C2_10 C4_10 -47.6(19) .
